data_7706960
loop_
_publ_author_name
'Mikami, Kaiyu'
'Hui, Shen'
'Kubo, Kazuyuki'
'Kume, Shoko'
'Mizuta, Tsutomu'

_publ_section_title
;
 The
 [Ag<sub>25</sub>Cu<sub>4</sub>H<sub>8</sub>Br<sub>6</sub>(CCPh)<sub>12</sub>(PPh<sub>3</sub>)<sub>12</sub>]<sup>3+</sup>&#x2009;:&#x2009;Ag<sub>13</sub>H<sub>8</sub>
 silver hydride core protected by
 [CuAg<sub>3</sub>(CCPh)<sub>3</sub>(PPh<sub>3</sub>)<sub>3</sub>]<sup>+</sup>
 motifs.
;
_journal_issue 16
_journal_name_full 'Dalton transactions (Cambridge, England : 2003)'
_journal_page_first 5659
_journal_page_last 5665
_journal_paper_doi 10.1039/d1dt00294e
_journal_volume 50
_journal_year 2021
_chemical_formula_sum 'C383 H319 Ag26 Br17 Cu4 F18 P18'
_chemical_formula_weight 10238.07
_space_group_crystal_system trigonal
_space_group_IT_number 146
_space_group_name_Hall 'R 3'
_space_group_name_H-M_alt 'R 3 :H'
_atom_sites_solution_hydrogens geom
_audit_update_record
;
2021-01-15 deposited with the CCDC.	2021-03-15 downloaded from the CCDC.
;
_cell_angle_alpha 90
_cell_angle_beta 90
_cell_angle_gamma 120
_cell_formula_units_Z 3
_cell_length_a 26.548(13)
_cell_length_b 26.548
_cell_length_c 48.43(2)
_cell_measurement_reflns_used 752
_cell_measurement_temperature 173.(2)
_cell_measurement_theta_max 22.2555
_cell_measurement_theta_min 3.2881
_cell_volume 29560(19)
_computing_cell_refinement 'SAINT V8.34A (Bruker AXS Inc., 2013)'
_computing_data_collection 'APEX2(Bruker AXS)'
_computing_data_reduction 'SAINT V8.34A (Bruker AXS Inc., 2013)'
_computing_molecular_graphics 'XSHELL V6.3.1(Bruker AXS)'
_computing_publication_material 'Generate Report (Bruker AXS)'
_computing_structure_refinement 'SHELXL-2017/1 (Sheldrick, 2017)'
_computing_structure_solution 'SHELXT 2014/5 (Sheldrick, 2014)'
_diffrn_ambient_temperature 173.(2)
_diffrn_detector_area_resol_mean 8.3333
_diffrn_measured_fraction_theta_full 0.997
_diffrn_measured_fraction_theta_max 0.997
_diffrn_measurement_device_type 'Bruker D8 goniometer'
_diffrn_measurement_method 'omega scans'
_diffrn_radiation_monochromator 'multilayered conforcal mirror'
_diffrn_radiation_type MoKa
_diffrn_radiation_wavelength 0.71073
_diffrn_reflns_av_R_equivalents 0.0290
_diffrn_reflns_av_unetI/netI 0.0600
_diffrn_reflns_limit_h_max 31
_diffrn_reflns_limit_h_min -34
_diffrn_reflns_limit_k_max 34
_diffrn_reflns_limit_k_min -21
_diffrn_reflns_limit_l_max 62
_diffrn_reflns_limit_l_min -60
_diffrn_reflns_number 56214
_diffrn_reflns_theta_full 27.34
_diffrn_reflns_theta_max 27.34
_diffrn_reflns_theta_min 1.82
_diffrn_source 'rotating-anode X-ray tube'
_diffrn_source_type 'Bruker Turbo X-ray Source'
_exptl_absorpt_coefficient_mu 3.323
_exptl_absorpt_correction_T_max 0.38
_exptl_absorpt_correction_T_min 0.27
_exptl_absorpt_correction_type multi-scan
_exptl_absorpt_process_details 'SADABS V2012/1 (Bruker AXS Inc.)'
_exptl_crystal_colour 'clear light brown'
_exptl_crystal_density_diffrn 1.725
_exptl_crystal_density_method 'not measured'
_exptl_crystal_description block
_exptl_crystal_F_000 14946
_exptl_crystal_size_max 0.840
_exptl_crystal_size_mid 0.400
_exptl_crystal_size_min 0.360
_refine_diff_density_max 2.272
_refine_diff_density_min -2.561
_refine_ls_abs_structure_details
;

Flack x determined using 9694 quotients [(I+)-(I-)]/[(I+)+(I-)]
(Parsons, Flack and Wagner, Acta Cryst. B69 (2013) 249-259).
;
_refine_ls_abs_structure_Flack 0.042(4)
_refine_ls_extinction_method none
_refine_ls_goodness_of_fit_ref 1.005
_refine_ls_hydrogen_treatment constr
_refine_ls_matrix_type full
_refine_ls_number_parameters 1449
_refine_ls_number_reflns 28389
_refine_ls_number_restraints 346
_refine_ls_restrained_S_all 1.013
_refine_ls_R_factor_all 0.0742
_refine_ls_R_factor_gt 0.0592
_refine_ls_shift/su_max 0.002
_refine_ls_shift/su_mean 0.000
_refine_ls_structure_factor_coef Fsqd
_refine_ls_weighting_details 'w=1/[\s^2^(Fo^2^)+(0.1374P)^2^] where P=(Fo^2^+2Fc^2^)/3'
_refine_ls_weighting_scheme calc
_refine_ls_wR_factor_gt 0.1715
_refine_ls_wR_factor_ref 0.1814
_reflns_d_resolution_high 0.7709
_reflns_number_gt 23673
_reflns_number_total 28389
_reflns_threshold_expression 'I > 2\s(I)'
_cod_data_source_file d1dt00294e2.cif
_cod_data_source_block 20190624_mikami391
_cod_depositor_comments
;
The following automatic conversions were performed:

data item '_exptl_absorpt_correction_type' value 'Multi-Scan' was
changed to 'multi-scan' in accordance with the
/home/data/users/saulius/crontab/automatic-downloads/rss-feeds/RSC/lib/dictionaries/cif_core.dic
dictionary named 'cif_core.dic' version 2.4.2 last updated on
2011-04-26.

Automatic conversion script
Id: cif_fix_values 7556 2019-12-06 15:28:31Z antanas 

 Adding full bibliography for 7706956--7706960.cif.
;
_cod_original_cell_volume 29560.(30)
_cod_original_sg_symbol_H-M 'R 3'
_cod_database_code 7706960
_platon_squeeze_void_probe_radius 1.20
_shelx_title ' 20190624_mikami391_a.res in R3                     '
_shelx_f_calc_maximum 2691.59
_shelx_f_squared_multiplier 1.000

loop_
_space_group_symop_operation_xyz
'x, y, z'
'-y, x-y, z'
'-x+y, -x, z'
'x+2/3, y+1/3, z+1/3'
'-y+2/3, x-y+1/3, z+1/3'
'-x+y+2/3, -x+1/3, z+1/3'
'x+1/3, y+2/3, z+2/3'
'-y+1/3, x-y+2/3, z+2/3'
'-x+y+1/3, -x+2/3, z+2/3'

loop_
_symmetry_equiv_pos_as_xyz
x,y,z
-y,x-y,z
-x+y,-x,z
1/3+x,2/3+y,2/3+z
1/3-y,2/3+x-y,2/3+z
1/3-x+y,2/3-x,2/3+z
2/3+x,1/3+y,1/3+z
2/3-y,1/3+x-y,1/3+z
2/3-x+y,1/3-x,1/3+z

loop_
_atom_site_type_symbol
_atom_site_label
_atom_site_fract_x
_atom_site_fract_y
_atom_site_fract_z
_atom_site_U_iso_or_equiv
_atom_site_adp_type
_atom_site_calc_flag
_atom_site_refinement_flags_adp
_atom_site_refinement_flags_occupancy
_atom_site_refinement_flags_posn
_atom_site_occupancy
_atom_site_disorder_assembly
_atom_site_disorder_group
Ag Ag1 0.36118(4) 0.62411(4) 0.47533(2) 0.0312(2) Uani d . . . 1.0 . .
Ag Ag2 0.41536(4) 0.70141(4) 0.57727(2) 0.0298(2) Uani d . . . 1.0 . .
Ag Ag3 0.333333 0.666667 0.52816(3) 0.0215(3) Uani d T P S 1.0 . .
Ag Ag4 0.35183(4) 0.56518(4) 0.53678(2) 0.0311(2) Uani d . . . 1.0 . .
Ag Ag5 0.45932(4) 0.69645(4) 0.52461(2) 0.0320(2) Uani d . . . 1.0 . .
Ag Ag6 0.39414(5) 0.61326(5) 0.63604(2) 0.0419(3) Uani d . . . 1.0 . .
Ag Ag7 0.48760(7) 0.57149(7) 0.54250(3) 0.0589(3) Uani d . . . 1.0 . .
Ag Ag8 0.52589(5) 0.67735(5) 0.46440(2) 0.0416(3) Uani d . . . 1.0 . .
Ag Ag9 0.37243(5) 0.49717(5) 0.46939(2) 0.0407(2) Uani d . . . 1.0 . .
Ag Ag10 0.666667 0.333333 0.68499(3) 0.0329(3) Uani d T P S 1.0 . .
Cu Cu1 0.333333 0.666667 0.62255(5) 0.0254(5) Uani d T P S 1.0 . .
Cu Cu2 0.44323(6) 0.59404(6) 0.49699(3) 0.0259(3) Uani d . . . 1.0 . .
Br Br1 0.43055(6) 0.60063(5) 0.58400(2) 0.0304(3) Uani d . . . 1.0 . .
Br Br2 0.49665(5) 0.76486(5) 0.47315(3) 0.0286(3) Uani d . . . 1.0 . .
Br Br3 0.666667 0.333333 0.73965(6) 0.0705(9) Uani d T P S 1.0 . .
P P1 0.44366(15) 0.59838(16) 0.67379(8) 0.0372(8) Uani d . . . 1.0 . .
P P2 0.5337(2) 0.5173(2) 0.55897(9) 0.0638(13) Uani d . . . 1.0 . .
P P3 0.61626(15) 0.70750(16) 0.44135(8) 0.0390(8) Uani d . . . 1.0 . .
P P4 0.36673(15) 0.42798(15) 0.43724(8) 0.0347(7) Uani d . . . 1.0 . .
P P5 0.58266(14) 0.34513(14) 0.67029(7) 0.0311(7) Uani d . . . 1.0 . .
C C1 0.4187(5) 0.7133(6) 0.6274(3) 0.029(2) Uani d . . . 1.0 . .
C C2 0.4722(5) 0.7477(6) 0.6264(2) 0.030(3) Uani d . . . 1.0 . .
C C3 0.5318(7) 0.7883(7) 0.6288(3) 0.044(3) Uani d . . . 1.0 . .
C C4 0.5578(9) 0.8342(9) 0.6105(4) 0.066(5) Uani d . . . 1.0 . .
H H4 0.535476 0.841382 0.597456 0.079 Uiso calc U . R 1.0 . .
C C5 0.6193(9) 0.8701(10) 0.6119(6) 0.091(8) Uani d . . . 1.0 . .
H H5 0.638505 0.895922 0.596983 0.11 Uiso calc U . R 1.0 . .
C C6 0.6523(9) 0.8698(10) 0.6335(7) 0.092(8) Uani d . . . 1.0 . .
C C7 0.6248(9) 0.8194(11) 0.6523(5) 0.076(6) Uani d . . . 1.0 . .
H H7 0.646168 0.812516 0.666063 0.091 Uiso calc U . R 1.0 . .
C C8 0.5660(7) 0.7830(7) 0.6485(4) 0.047(4) Uani d . . . 1.0 . .
H H8 0.547248 0.750879 0.660792 0.056 Uiso calc U . R 1.0 . .
C C9 0.7204(14) 0.9085(16) 0.6343(8) 0.121(10) Uani d U . . 1.0 . .
H H9A 0.737456 0.893435 0.620944 0.182 Uiso calc U . R 1.0 . .
H H9B 0.734424 0.907426 0.652846 0.182 Uiso calc U . R 1.0 . .
H H9C 0.731786 0.948637 0.62946 0.182 Uiso calc U . R 1.0 . .
C C11 0.5183(5) 0.6553(5) 0.5138(3) 0.031(3) Uani d . . . 1.0 . .
C C12 0.5589(6) 0.6888(6) 0.5262(3) 0.037(3) Uani d . . . 1.0 . .
C C13 0.6117(6) 0.7218(7) 0.5432(3) 0.045(3) Uani d . . . 1.0 . .
C C14 0.6647(8) 0.7475(10) 0.5302(5) 0.069(6) Uani d . . . 1.0 . .
H H14 0.668653 0.748442 0.510723 0.082 Uiso calc U . R 1.0 . .
C C15 0.7165(9) 0.7743(12) 0.5495(5) 0.082(7) Uani d U . . 1.0 . .
H H15 0.753332 0.783929 0.541953 0.098 Uiso calc U . R 1.0 . .
C C16 0.7145(10) 0.7847(10) 0.5746(6) 0.078(6) Uani d U . . 1.0 . .
C C17 0.6585(13) 0.7652(10) 0.5857(4) 0.081(7) Uani d . . . 1.0 . .
H H17 0.656144 0.773437 0.604554 0.098 Uiso calc U . R 1.0 . .
C C18 0.6062(10) 0.7347(9) 0.5710(4) 0.064(5) Uani d . . . 1.0 . .
H H18 0.569543 0.723437 0.579153 0.076 Uiso calc U . R 1.0 . .
C C19 0.7628(12) 0.8148(16) 0.5943(7) 0.116(11) Uani d . . . 1.0 . .
H H19A 0.790422 0.800798 0.591956 0.174 Uiso calc U . R 1.0 . .
H H19B 0.747488 0.806781 0.613172 0.174 Uiso calc U . R 1.0 . .
H H19C 0.78262 0.856764 0.590855 0.174 Uiso calc U . R 1.0 . .
C C21 0.4303(6) 0.5998(5) 0.4565(3) 0.030(3) Uani d . . . 1.0 . .
C C22 0.4224(5) 0.6089(6) 0.4335(3) 0.031(3) Uani d . . . 1.0 . .
C C23 0.4176(5) 0.6207(5) 0.4041(3) 0.032(3) Uani d . . . 1.0 . .
C C24 0.4083(6) 0.5811(7) 0.3844(3) 0.045(3) Uani d . . . 1.0 . .
H H24 0.400096 0.543256 0.389596 0.053 Uiso calc U . R 1.0 . .
C C25 0.4105(8) 0.5949(9) 0.3569(3) 0.057(5) Uani d . . . 1.0 . .
H H25 0.405736 0.566817 0.343388 0.069 Uiso calc U . R 1.0 . .
C C26 0.4194(8) 0.6472(10) 0.3485(4) 0.064(5) Uani d . . . 1.0 . .
C C27 0.4239(7) 0.6865(8) 0.3686(4) 0.054(4) Uani d . . . 1.0 . .
H H27 0.426595 0.722206 0.363319 0.065 Uiso calc U . R 1.0 . .
C C28 0.4247(8) 0.6738(8) 0.3965(3) 0.051(4) Uani d . . . 1.0 . .
H H28 0.429963 0.701642 0.410155 0.062 Uiso calc U . R 1.0 . .
C C29 0.4192(15) 0.6614(16) 0.3175(5) 0.117(11) Uani d . . . 1.0 . .
H H29A 0.446307 0.702866 0.314416 0.176 Uiso calc U . R 1.0 . .
H H29B 0.379949 0.652011 0.312041 0.176 Uiso calc U . R 1.0 . .
H H29C 0.431326 0.638284 0.30655 0.176 Uiso calc U . R 1.0 . .
C C31 0.3991(6) 0.5172(6) 0.5157(3) 0.031(3) Uani d . . . 1.0 . .
C C32 0.3614(6) 0.4697(6) 0.5259(3) 0.036(3) Uani d . . . 1.0 . .
C C33 0.3201(7) 0.4125(6) 0.5351(3) 0.046(3) Uani d . . . 1.0 . .
C C34 0.2608(7) 0.3920(7) 0.5303(4) 0.051(4) Uani d . . . 1.0 . .
H H34 0.249559 0.416589 0.5212 0.061 Uiso calc U . R 1.0 . .
C C35 0.2169(10) 0.3348(8) 0.5387(4) 0.074(6) Uani d U . . 1.0 . .
H H35 0.17652 0.32201 0.537453 0.089 Uiso calc U . R 1.0 . .
C C36 0.2383(10) 0.2983(8) 0.5491(4) 0.070(6) Uani d . . . 1.0 . .
C C37 0.2960(11) 0.3212(8) 0.5548(4) 0.071(6) Uani d . . . 1.0 . .
H H37 0.308049 0.297262 0.563908 0.085 Uiso calc U . R 1.0 . .
C C38 0.3385(9) 0.3783(7) 0.5480(4) 0.054(4) Uani d . . . 1.0 . .
H H38 0.378398 0.392795 0.552085 0.065 Uiso calc U . R 1.0 . .
C C39 0.1898(12) 0.2346(10) 0.5559(6) 0.102(9) Uani d . . . 1.0 . .
H H39A 0.174708 0.212667 0.538702 0.153 Uiso calc U . R 1.0 . .
H H39B 0.158122 0.235385 0.565924 0.153 Uiso calc U . R 1.0 . .
H H39C 0.206188 0.215898 0.567366 0.153 Uiso calc U . R 1.0 . .
C C41 0.4365(6) 0.6303(7) 0.7060(3) 0.042(3) Uani d . . . 1.0 . .
C C42 0.4312(6) 0.6814(7) 0.7024(3) 0.041(3) Uani d . . . 1.0 . .
H H42 0.432021 0.696235 0.684433 0.049 Uiso calc U . R 1.0 . .
C C43 0.4251(7) 0.7081(6) 0.7252(4) 0.044(3) Uani d . . . 1.0 . .
H H43 0.421657 0.741822 0.722992 0.053 Uiso calc U . R 1.0 . .
C C44 0.4237(6) 0.6866(9) 0.7518(4) 0.055(4) Uani d . . . 1.0 . .
H H44 0.419932 0.705615 0.767592 0.066 Uiso calc U . R 1.0 . .
C C45 0.4279(7) 0.6386(9) 0.7543(3) 0.053(4) Uani d . . . 1.0 . .
H H45 0.42584 0.622796 0.772163 0.064 Uiso calc U . R 1.0 . .
C C46 0.4353(7) 0.6108(8) 0.7307(3) 0.048(4) Uani d . . . 1.0 . .
H H46 0.439312 0.577445 0.733094 0.058 Uiso calc U . R 1.0 . .
C C47 0.4208(7) 0.5238(8) 0.6833(4) 0.049(4) Uani d . . . 1.0 . .
C C48 0.3612(7) 0.4804(7) 0.6794(4) 0.049(4) Uani d . . . 1.0 . .
H H48 0.334649 0.491996 0.673043 0.059 Uiso calc U . R 1.0 . .
C C49 0.3424(8) 0.4260(9) 0.6841(4) 0.062(5) Uani d . . . 1.0 . .
H H49 0.30289 0.398042 0.680578 0.074 Uiso calc U . R 1.0 . .
C C50 0.3799(9) 0.4080(9) 0.6944(4) 0.066(5) Uani d . . . 1.0 . .
H H50 0.364917 0.368619 0.699716 0.08 Uiso calc U . R 1.0 . .
C C51 0.4387(9) 0.4470(8) 0.6971(5) 0.071(6) Uani d . . . 1.0 . .
H H51 0.465643 0.434415 0.701199 0.085 Uiso calc U . R 1.0 . .
C C52 0.4567(8) 0.5063(8) 0.6934(5) 0.061(5) Uani d . . . 1.0 . .
H H52 0.495401 0.5348 0.698118 0.074 Uiso calc U . R 1.0 . .
C C53 0.5224(6) 0.6312(6) 0.6679(3) 0.038(3) Uani d . . . 1.0 . .
C C54 0.5615(7) 0.6565(7) 0.6883(3) 0.046(3) Uani d . . . 1.0 . .
H H54 0.548992 0.658175 0.706455 0.055 Uiso calc U . R 1.0 . .
C C55 0.6206(8) 0.6803(8) 0.6826(4) 0.054(4) Uani d . . . 1.0 . .
H H55 0.648311 0.697849 0.697024 0.065 Uiso calc U . R 1.0 . .
C C56 0.6388(6) 0.6783(7) 0.6562(3) 0.046(4) Uani d . . . 1.0 . .
H H56 0.679078 0.696967 0.651912 0.056 Uiso calc U . R 1.0 . .
C C57 0.5968(7) 0.6483(8) 0.6356(4) 0.048(4) Uani d . . . 1.0 . .
H H57 0.608325 0.642683 0.617812 0.058 Uiso calc U . R 1.0 . .
C C58 0.5395(6) 0.6273(6) 0.6414(3) 0.037(3) Uani d . . . 1.0 . .
H H58 0.511241 0.609878 0.627219 0.044 Uiso calc U . R 1.0 . .
C C59 0.4885(9) 0.4619(9) 0.5823(3) 0.057(4) Uani d . . . 1.0 . .
C C60 0.4566(9) 0.4725(8) 0.6012(4) 0.061(5) Uani d . . . 1.0 . .
H H60 0.460832 0.510165 0.602326 0.073 Uiso calc U . R 1.0 . .
C C61 0.4179(11) 0.4285(9) 0.6189(4) 0.067(5) Uani d . . . 1.0 . .
H H61 0.394938 0.436564 0.631141 0.08 Uiso calc U . R 1.0 . .
C C62 0.4119(12) 0.3744(12) 0.6192(6) 0.094(8) Uani d . . . 1.0 . .
H H62 0.385674 0.345362 0.631608 0.113 Uiso calc U . R 1.0 . .
C C63 0.4450(13) 0.3630(11) 0.6010(4) 0.079(6) Uani d U . . 1.0 . .
H H63 0.441666 0.325686 0.600405 0.095 Uiso calc U . R 1.0 . .
C C64 0.4819(10) 0.4056(8) 0.5840(4) 0.069(6) Uani d . . . 1.0 . .
H H64 0.505533 0.397383 0.57222 0.082 Uiso calc U . R 1.0 . .
C C65A 0.5958(17) 0.5401(19) 0.5766(10) 0.062(7) Uani d U P G 0.37(6) A 1
C C66A 0.6106(16) 0.5175(19) 0.5991(10) 0.064(7) Uani d U P G 0.37(6) A 1
H H66A 0.583272 0.480372 0.606234 0.077 Uiso calc U P R 0.37(6) A 1
C C67A 0.6652(18) 0.549(2) 0.6111(11) 0.091(10) Uani d U P G 0.37(6) A 1
H H67A 0.675313 0.533774 0.626457 0.109 Uiso calc U P R 0.37(6) A 1
C C68A 0.7052(16) 0.604(2) 0.6007(13) 0.121(14) Uani d U P G 0.37(6) A 1
H H68A 0.742537 0.625268 0.60887 0.145 Uiso calc U P R 0.37(6) A 1
C C69A 0.690(2) 0.6262(18) 0.5782(11) 0.084(9) Uani d U P G 0.37(6) A 1
H H69A 0.717722 0.66336 0.57106 0.101 Uiso calc U P R 0.37(6) A 1
C C70A 0.636(2) 0.5945(16) 0.5662(9) 0.089(9) Uani d U P G 0.37(6) A 1
H H70A 0.625681 0.609959 0.550837 0.107 Uiso calc U P R 0.37(6) A 1
C C65B 0.6037(11) 0.5602(16) 0.5770(6) 0.062(7) Uani d U P G 0.63(6) A 2
C C66B 0.6185(13) 0.5370(15) 0.5993(6) 0.064(7) Uani d U P G 0.63(6) A 2
H H66B 0.591555 0.499225 0.605909 0.077 Uiso calc U P R 0.63(6) A 2
C C67B 0.6726(15) 0.5690(17) 0.6117(7) 0.091(10) Uani d U P G 0.63(6) A 2
H H67B 0.682719 0.553127 0.626902 0.109 Uiso calc U P R 0.63(6) A 2
C C68B 0.7120(12) 0.6242(18) 0.6020(8) 0.121(14) Uani d U P G 0.63(6) A 2
H H68B 0.749002 0.646097 0.610507 0.145 Uiso calc U P R 0.63(6) A 2
C C69B 0.6972(13) 0.6474(17) 0.5798(7) 0.084(9) Uani d U P G 0.63(6) A 2
H H69B 0.724119 0.685166 0.573119 0.101 Uiso calc U P R 0.63(6) A 2
C C70B 0.6431(14) 0.6154(17) 0.5673(6) 0.089(9) Uani d U P G 0.63(6) A 2
H H70B 0.632956 0.631265 0.552125 0.107 Uiso calc U P R 0.63(6) A 2
C C71 0.5486(6) 0.4825(6) 0.5310(2) 0.059(5) Uani d . . G 1.0 . .
C C72 0.5958(6) 0.4734(7) 0.5316(3) 0.072(6) Uani d . . G 1.0 . .
H H72 0.621755 0.486624 0.546826 0.087 Uiso calc U . R 1.0 . .
C C73 0.6051(6) 0.4451(8) 0.5097(3) 0.091(7) Uani d U . G 1.0 . .
H H73 0.637371 0.438867 0.510057 0.109 Uiso calc U . R 1.0 . .
C C74 0.5672(8) 0.4258(8) 0.4874(3) 0.089(7) Uani d U . G 1.0 . .
H H74 0.573512 0.40641 0.472433 0.107 Uiso calc U . R 1.0 . .
C C75 0.5200(7) 0.4349(8) 0.4869(3) 0.104(9) Uani d U . G 1.0 . .
H H75 0.494037 0.421709 0.471578 0.125 Uiso calc U . R 1.0 . .
C C76 0.5107(6) 0.4633(8) 0.5087(3) 0.083(6) Uani d U . G 1.0 . .
H H76 0.478419 0.469466 0.508347 0.099 Uiso calc U . R 1.0 . .
C C77 0.6188(6) 0.7172(7) 0.4046(3) 0.044(3) Uani d . . . 1.0 . .
C C78 0.6618(7) 0.7613(8) 0.3894(3) 0.052(4) Uani d . . . 1.0 . .
H H78 0.695774 0.789194 0.398783 0.062 Uiso calc U . R 1.0 . .
C C79 0.6589(10) 0.7674(10) 0.3627(5) 0.072(6) Uani d . . . 1.0 . .
H H79 0.689549 0.800084 0.35358 0.087 Uiso calc U . R 1.0 . .
C C80 0.6115(7) 0.7266(7) 0.3475(4) 0.047(4) Uani d . . . 1.0 . .
H H80 0.610198 0.730664 0.328028 0.057 Uiso calc U . R 1.0 . .
C C81 0.5657(8) 0.6796(7) 0.3612(4) 0.051(4) Uani d . . . 1.0 . .
H H81 0.53331 0.650972 0.351105 0.061 Uiso calc U . R 1.0 . .
C C82 0.5681(6) 0.6752(6) 0.3897(3) 0.040(3) Uani d . . . 1.0 . .
H H82 0.536326 0.644598 0.399268 0.048 Uiso calc U . R 1.0 . .
C C83 0.6423(5) 0.6568(4) 0.4461(2) 0.043(3) Uani d . . G 1.0 . .
C C84 0.6804(5) 0.6532(5) 0.4276(2) 0.058(4) Uani d . . G 1.0 . .
H H84 0.692644 0.676947 0.411557 0.069 Uiso calc U . R 1.0 . .
C C85 0.7007(6) 0.6148(6) 0.4326(3) 0.083(8) Uani d . . G 1.0 . .
H H85 0.726741 0.612374 0.419955 0.099 Uiso calc U . R 1.0 . .
C C86 0.6828(7) 0.5800(7) 0.4561(3) 0.079(7) Uani d . . G 1.0 . .
H H86 0.696636 0.553829 0.459477 0.095 Uiso calc U . R 1.0 . .
C C87 0.6447(7) 0.5836(6) 0.4746(2) 0.092(9) Uani d . . G 1.0 . .
H H87 0.632432 0.559856 0.490602 0.11 Uiso calc U . R 1.0 . .
C C88 0.6244(5) 0.6220(5) 0.4696(2) 0.061(5) Uani d . . G 1.0 . .
H H88 0.598334 0.62443 0.482205 0.073 Uiso calc U . R 1.0 . .
C C89 0.6743(6) 0.7764(7) 0.4535(3) 0.046(3) Uani d . . . 1.0 . .
C C90 0.7303(8) 0.7852(11) 0.4586(5) 0.079(7) Uani d . . . 1.0 . .
H H90 0.738567 0.754496 0.456244 0.095 Uiso calc U . R 1.0 . .
C C91 0.7735(8) 0.8403(10) 0.4672(6) 0.087(8) Uani d . . . 1.0 . .
H H91 0.812423 0.848251 0.469114 0.104 Uiso calc U . R 1.0 . .
C C92 0.7595(10) 0.8856(10) 0.4732(5) 0.082(7) Uani d . . . 1.0 . .
H H92 0.788619 0.922682 0.479592 0.098 Uiso calc U . R 1.0 . .
C C93 0.7045(8) 0.8739(8) 0.4695(4) 0.054(4) Uani d . . . 1.0 . .
H H93 0.694588 0.902898 0.473521 0.065 Uiso calc U . R 1.0 . .
C C94 0.6618(7) 0.8196(6) 0.4600(3) 0.044(3) Uani d . . . 1.0 . .
H H94 0.623127 0.812169 0.457893 0.052 Uiso calc U . R 1.0 . .
C C95 0.3287(6) 0.3523(6) 0.4480(3) 0.040(3) Uani d . . . 1.0 . .
C C96 0.3345(8) 0.3409(8) 0.4756(4) 0.053(4) Uani d . . . 1.0 . .
H H96 0.356837 0.372202 0.487804 0.064 Uiso calc U . R 1.0 . .
C C97 0.3082(10) 0.2848(9) 0.4851(5) 0.072(6) Uani d . . . 1.0 . .
H H97 0.314652 0.276789 0.503437 0.087 Uiso calc U . R 1.0 . .
C C98 0.2709(8) 0.2388(8) 0.4670(5) 0.070(6) Uani d . . . 1.0 . .
H H98 0.248694 0.200108 0.473652 0.083 Uiso calc U . R 1.0 . .
C C99 0.2676(9) 0.2513(8) 0.4401(4) 0.064(5) Uani d . . . 1.0 . .
H H99 0.246055 0.220805 0.42732 0.076 Uiso calc U . R 1.0 . .
C C100 0.2940(7) 0.3051(7) 0.4320(4) 0.054(4) Uani d . . . 1.0 . .
H H100 0.288808 0.312267 0.413269 0.065 Uiso calc U . R 1.0 . .
C C101 0.3291(6) 0.4269(5) 0.4060(3) 0.037(3) Uani d . . . 1.0 . .
C C102 0.2836(6) 0.4370(6) 0.4067(3) 0.044(3) Uani d . . . 1.0 . .
H H102 0.272514 0.444656 0.424166 0.052 Uiso calc U . R 1.0 . .
C C103 0.2531(7) 0.4368(7) 0.3844(4) 0.048(4) Uani d . . . 1.0 . .
H H103 0.221246 0.443418 0.386346 0.058 Uiso calc U . R 1.0 . .
C C104 0.2679(7) 0.4273(7) 0.3597(4) 0.055(4) Uani d . . . 1.0 . .
H H104 0.24681 0.427392 0.343922 0.066 Uiso calc U . R 1.0 . .
C C105 0.3173(8) 0.4164(7) 0.3565(3) 0.053(4) Uani d . . . 1.0 . .
H H105 0.328486 0.409374 0.338954 0.064 Uiso calc U . R 1.0 . .
C C106 0.3450(7) 0.4169(7) 0.3794(3) 0.046(3) Uani d . . . 1.0 . .
H H106 0.376926 0.410305 0.377979 0.055 Uiso calc U . R 1.0 . .
C C107 0.4378(6) 0.4409(6) 0.4256(3) 0.037(3) Uani d . . . 1.0 . .
C C108 0.4835(7) 0.4969(7) 0.4241(4) 0.049(4) Uani d . . . 1.0 . .
H H108 0.477322 0.527949 0.429248 0.059 Uiso calc U . R 1.0 . .
C C109 0.5380(7) 0.5095(8) 0.4155(4) 0.058(4) Uani d . . . 1.0 . .
H H109 0.569682 0.548356 0.415606 0.07 Uiso calc U . R 1.0 . .
C C110 0.5454(7) 0.4640(8) 0.4065(4) 0.054(4) Uani d . . . 1.0 . .
H H110 0.581938 0.472255 0.39926 0.065 Uiso calc U . R 1.0 . .
C C111 0.5032(7) 0.4102(7) 0.4079(4) 0.050(4) Uani d . . . 1.0 . .
H H111 0.510039 0.379773 0.402354 0.06 Uiso calc U . R 1.0 . .
C C112 0.4486(7) 0.3967(7) 0.4173(4) 0.048(4) Uani d . . . 1.0 . .
H H112 0.418289 0.357217 0.418109 0.058 Uiso calc U . R 1.0 . .
C C113 0.5641(5) 0.3266(6) 0.6336(3) 0.036(3) Uani d . . . 1.0 . .
C C114 0.5204(8) 0.2736(8) 0.6247(4) 0.057(4) Uani d . . . 1.0 . .
H H114 0.495174 0.24531 0.637638 0.069 Uiso calc U . R 1.0 . .
C C115 0.5132(9) 0.2616(11) 0.5963(5) 0.082(7) Uani d . . . 1.0 . .
H H115 0.481538 0.225568 0.590327 0.098 Uiso calc U . R 1.0 . .
C C116 0.5481(8) 0.2978(10) 0.5780(4) 0.066(5) Uani d . . . 1.0 . .
H H116 0.543505 0.287239 0.559041 0.079 Uiso calc U . R 1.0 . .
C C117 0.5964(8) 0.3571(10) 0.5871(4) 0.065(5) Uani d . . . 1.0 . .
H H117 0.6214 0.38558 0.574212 0.078 Uiso calc U . R 1.0 . .
C C118 0.6019(7) 0.3671(7) 0.6137(3) 0.046(3) Uani d . . . 1.0 . .
H H118 0.632873 0.403254 0.619984 0.055 Uiso calc U . R 1.0 . .
C C119 0.5127(6) 0.3072(5) 0.6888(3) 0.038(3) Uani d . . . 1.0 . .
C C120 0.4608(7) 0.2957(8) 0.6774(4) 0.059(5) Uani d . . . 1.0 . .
H H120 0.460159 0.307695 0.658948 0.071 Uiso calc U . R 1.0 . .
C C121 0.4082(7) 0.2664(8) 0.6924(5) 0.069(6) Uani d . . . 1.0 . .
H H121 0.373013 0.259284 0.683925 0.083 Uiso calc U . R 1.0 . .
C C122 0.4070(9) 0.2496(9) 0.7167(6) 0.079(7) Uani d U . . 1.0 . .
H H122 0.370766 0.2289 0.726072 0.095 Uiso calc U . R 1.0 . .
C C123 0.4620(9) 0.2617(8) 0.7314(4) 0.067(6) Uani d . . . 1.0 . .
H H123 0.46228 0.250214 0.749979 0.08 Uiso calc U . R 1.0 . .
C C124 0.5137(7) 0.2920(7) 0.7152(4) 0.054(4) Uani d . . . 1.0 . .
H H124 0.55004 0.301778 0.723329 0.064 Uiso calc U . R 1.0 . .
C C125 0.5975(6) 0.4206(6) 0.6727(3) 0.037(3) Uani d . . . 1.0 . .
C C126 0.5649(8) 0.4401(7) 0.6616(4) 0.056(4) Uani d . . . 1.0 . .
H H126 0.532485 0.415158 0.650455 0.067 Uiso calc U . R 1.0 . .
C C127 0.5787(10) 0.4985(8) 0.6665(6) 0.077(7) Uani d . . . 1.0 . .
H H127 0.555999 0.512863 0.658086 0.093 Uiso calc U . R 1.0 . .
C C128 0.6230(10) 0.5331(8) 0.6828(5) 0.067(5) Uani d . . . 1.0 . .
H H128 0.62992 0.570968 0.687004 0.08 Uiso calc U . R 1.0 . .
C C129 0.6587(9) 0.5148(7) 0.6935(5) 0.074(6) Uani d . . . 1.0 . .
H H129 0.69288 0.541232 0.703271 0.089 Uiso calc U . R 1.0 . .
C C130 0.6452(8) 0.4588(6) 0.6901(4) 0.051(4) Uani d . . . 1.0 . .
H H130 0.667446 0.444762 0.699207 0.061 Uiso calc U . R 1.0 . .
P P7A 0.2197(10) 0.3808(10) 0.2794(4) 0.082(3) Uani d U P G 0.267(10) B 1
F F1A 0.2683(15) 0.3700(18) 0.2658(9) 0.144(15) Uani d U P G 0.267(10) B 1
F F2A 0.1707(15) 0.3913(15) 0.2927(9) 0.110(10) Uani d U P G 0.267(10) B 1
F F3A 0.2489(17) 0.4433(13) 0.2655(8) 0.146(16) Uani d U P G 0.267(10) B 1
F F4A 0.1920(13) 0.3189(10) 0.2940(6) 0.058(5) Uani d U P G 0.267(10) B 1
F F5A 0.1801(18) 0.3528(17) 0.2531(6) 0.161(17) Uani d U P G 0.267(10) B 1
F F6A 0.2599(16) 0.4090(14) 0.3059(7) 0.128(12) Uani d U P G 0.267(10) B 1
P P7B 0.2188(6) 0.3736(6) 0.2766(3) 0.082(3) Uani d U P G 0.400(10) B 2
F F1B 0.2682(9) 0.3617(11) 0.2882(6) 0.144(15) Uani d U P G 0.400(10) B 2
F F2B 0.1696(10) 0.3854(10) 0.2648(6) 0.110(10) Uani d U P G 0.400(10) B 2
F F3B 0.2529(11) 0.4377(7) 0.2887(6) 0.146(16) Uani d U P G 0.400(10) B 2
F F4B 0.1840(8) 0.3085(7) 0.2655(5) 0.058(5) Uani d U P G 0.400(10) B 2
F F5B 0.2531(11) 0.3950(11) 0.2485(4) 0.161(17) Uani d U P G 0.400(10) B 2
F F6B 0.1842(12) 0.3517(11) 0.3051(3) 0.128(12) Uani d U P G 0.400(10) B 2
P P8 0.666667 0.333333 0.49935(15) 0.0506(17) Uani d T P S 1.0 . .
F F7A 0.6170(16) 0.3298(16) 0.5153(7) 0.100(7) Uani d U P . 0.5 C 1
F F8A 0.6784(18) 0.3807(17) 0.4834(7) 0.108(7) Uani d U P . 0.5 C 1
F F7B 0.6131(16) 0.3012(16) 0.5173(8) 0.100(7) Uani d U P . 0.5 C 2
F F8B 0.6374(18) 0.3534(18) 0.4797(7) 0.108(7) Uani d U P . 0.5 C 2
Br Br4 0.4326(3) 0.2628(3) 0.46332(12) 0.1006(18) Uani d U P G 0.465(4) D 1
Br Br5 0.4296(4) 0.2862(5) 0.52806(12) 0.146(3) Uani d U P G 0.465(4) D 1
C C131 0.465(2) 0.265(3) 0.4991(2) 0.104(18) Uani d U P G 0.465(4) D 1
H H13A 0.506884 0.292785 0.498731 0.125 Uiso calc U P R 0.465(4) D 1
H H13B 0.459262 0.225835 0.50322 0.125 Uiso calc U P R 0.465(4) D 1
Br Br6 0.4950(7) 0.2730(8) 0.4854(3) 0.1006(18) Uani d U P G 0.168(4) D 2
Br Br7 0.3977(10) 0.2393(14) 0.4388(5) 0.146(3) Uani d U P G 0.168(4) D 2
C C132 0.426(5) 0.274(8) 0.4744(18) 0.104(18) Uani d U P G 0.168(4) D 2
H H13C 0.43406 0.314297 0.47411 0.125 Uiso calc U P R 0.168(4) D 2
H H13D 0.395091 0.252172 0.48832 0.125 Uiso calc U P R 0.168(4) D 2
C C133 0.9067(14) 0.8340(16) 0.4329(7) 0.063(8) Uani d U P . 0.5667 . .
H H13E 0.933159 0.844844 0.416802 0.075 Uiso calc U P R 0.5667 . .
H H13F 0.885181 0.85525 0.430443 0.075 Uiso calc U P R 0.5667 . .
Br Br8 0.8546(4) 0.7613(5) 0.42693(19) 0.156(3) Uani d U P . 0.5667 . .
Br Br9 0.9523(6) 0.8679(5) 0.4607(3) 0.192(4) Uani d U P . 0.5667 . .
Br Br10 0.7600(6) 0.6695(8) 0.5051(4) 0.112(4) Uani d U P G 0.191(4) E 1
Br Br11 0.8790(7) 0.7860(8) 0.5194(5) 0.138(6) Uani d U P G 0.191(4) E 1
C C134 0.828(2) 0.7053(13) 0.5277(15) 0.07(2) Uani d U P G 0.191(4) E 1
H H13G 0.850083 0.68423 0.525285 0.079 Uiso calc U P R 0.191(4) E 1
H H13H 0.816532 0.701556 0.547364 0.079 Uiso calc U P R 0.191(4) E 1
Br Br12 0.7535(15) 0.5845(13) 0.5291(8) 0.138(6) Uani d U P G 0.109(4) E 2
Br Br13 0.8268(12) 0.7164(12) 0.5082(6) 0.112(4) Uani d U P G 0.109(4) E 2
C C135 0.819(4) 0.660(2) 0.535(2) 0.07(2) Uani d U P G 0.109(4) E 2
H H13I 0.855026 0.657613 0.535399 0.079 Uiso calc U P R 0.109(4) E 2
H H13J 0.815452 0.674142 0.553876 0.079 Uiso calc U P R 0.109(4) E 2
Br Br14 0.3469(11) 0.5970(11) 0.2491(5) 0.123(5) Uani d U P G 0.1667 F -1
Br Br15 0.4208(10) 0.7362(11) 0.2498(5) 0.123(5) Uani d U P G 0.1667 F -1
C C136 0.414(5) 0.6656(13) 0.236(3) 0.123(5) Uani d . P G 0.1667 F -1
H H13K 0.4121 0.666211 0.215141 0.147 Uiso calc U P R 0.1667 F -1
H H13L 0.449307 0.664007 0.240608 0.147 Uiso calc U P R 0.1667 F -1

loop_
_atom_site_aniso_label
_atom_site_aniso_U_11
_atom_site_aniso_U_22
_atom_site_aniso_U_33
_atom_site_aniso_U_12
_atom_site_aniso_U_13
_atom_site_aniso_U_23
Ag1 0.0362(5) 0.0358(5) 0.0340(5) 0.0271(4) -0.0030(4) -0.0062(4)
Ag2 0.0285(4) 0.0387(5) 0.0218(4) 0.0165(4) 0.0011(3) 0.0029(4)
Ag3 0.0200(4) 0.0200(4) 0.0243(7) 0.01002(19) 0 0
Ag4 0.0312(5) 0.0315(5) 0.0383(5) 0.0214(4) 0.0063(4) 0.0035(4)
Ag5 0.0272(4) 0.0308(5) 0.0393(5) 0.0155(4) 0.0046(4) -0.0093(4)
Ag6 0.0425(6) 0.0478(6) 0.0431(6) 0.0284(5) -0.0090(5) -0.0018(5)
Ag7 0.0647(8) 0.0650(8) 0.0586(8) 0.0411(7) -0.0062(6) -0.0001(6)
Ag8 0.0327(5) 0.0417(6) 0.0512(6) 0.0192(4) 0.0128(4) 0.0029(5)
Ag9 0.0420(6) 0.0348(5) 0.0448(6) 0.0190(5) -0.0035(5) -0.0140(4)
Ag10 0.0330(5) 0.0330(5) 0.0327(8) 0.0165(2) 0 0
Cu1 0.0239(7) 0.0239(7) 0.0284(12) 0.0119(4) 0 0
Cu2 0.0250(7) 0.0236(7) 0.0283(7) 0.0116(6) -0.0023(5) -0.0006(5)
Br1 0.0392(7) 0.0375(6) 0.0274(6) 0.0289(6) -0.0076(5) -0.0063(5)
Br2 0.0239(5) 0.0243(5) 0.0381(7) 0.0125(4) 0.0103(5) 0.0064(5)
Br3 0.0892(15) 0.0892(15) 0.0331(14) 0.0446(7) 0 0
P1 0.0329(17) 0.0410(18) 0.0396(19) 0.0198(15) 0.0002(14) -0.0088(15)
P2 0.078(3) 0.072(3) 0.039(2) 0.037(3) 0.007(2) -0.013(2)
P3 0.0300(17) 0.0384(18) 0.052(2) 0.0197(15) -0.0005(15) -0.0085(16)
P4 0.0288(15) 0.0346(17) 0.0421(19) 0.0170(14) -0.0036(13) -0.0064(14)
P5 0.0260(15) 0.0277(15) 0.0372(17) 0.0116(12) 0.0067(13) 0.0025(13)
C1 0.027(6) 0.039(7) 0.028(6) 0.020(5) -0.003(5) -0.004(5)
C2 0.030(6) 0.043(7) 0.018(5) 0.019(5) -0.011(5) -0.006(5)
C3 0.039(8) 0.046(8) 0.033(7) 0.011(7) 0.000(6) -0.002(6)
C4 0.057(11) 0.063(11) 0.049(10) 0.009(9) -0.005(8) -0.011(8)
C5 0.049(11) 0.060(13) 0.105(19) -0.017(10) 0.011(12) -0.012(12)
C6 0.043(11) 0.063(13) 0.14(2) 0.004(10) -0.003(13) -0.028(14)
C7 0.050(10) 0.090(16) 0.081(14) 0.030(11) -0.006(10) -0.015(12)
C8 0.040(8) 0.042(8) 0.059(10) 0.022(7) -0.015(7) -0.011(7)
C9 0.105(14) 0.115(15) 0.135(16) 0.048(11) 0.002(11) -0.022(12)
C11 0.027(6) 0.028(6) 0.047(8) 0.019(5) 0.007(5) -0.002(5)
C12 0.032(7) 0.041(7) 0.033(7) 0.014(6) 0.003(5) -0.011(6)
C13 0.037(7) 0.054(9) 0.046(8) 0.024(7) -0.013(6) -0.011(7)
C14 0.044(9) 0.090(14) 0.074(13) 0.035(10) -0.018(9) -0.038(11)
C15 0.044(9) 0.109(15) 0.101(15) 0.045(10) -0.015(9) -0.036(12)
C16 0.068(12) 0.071(12) 0.101(15) 0.038(10) -0.049(11) -0.040(11)
C17 0.14(2) 0.074(13) 0.050(11) 0.068(15) -0.042(13) -0.036(10)
C18 0.087(14) 0.068(11) 0.051(10) 0.049(11) -0.007(9) -0.026(9)
C19 0.075(17) 0.14(3) 0.13(2) 0.046(17) -0.038(17) -0.02(2)
C21 0.037(7) 0.034(6) 0.027(6) 0.024(5) -0.001(5) -0.006(5)
C22 0.030(6) 0.035(6) 0.038(7) 0.023(5) 0.001(5) -0.005(5)
C23 0.029(6) 0.027(6) 0.039(7) 0.012(5) 0.009(5) 0.002(5)
C24 0.041(8) 0.049(8) 0.039(8) 0.020(7) 0.002(6) 0.002(6)
C25 0.055(10) 0.093(14) 0.032(8) 0.043(10) -0.008(7) -0.022(8)
C26 0.058(11) 0.082(13) 0.039(9) 0.025(10) -0.002(8) 0.018(9)
C27 0.050(9) 0.065(11) 0.050(10) 0.030(8) -0.003(7) 0.016(8)
C28 0.069(11) 0.058(10) 0.040(8) 0.042(9) 0.001(7) 0.008(7)
C29 0.15(3) 0.16(3) 0.050(13) 0.08(2) 0.014(15) 0.056(16)
C31 0.038(7) 0.034(6) 0.036(7) 0.029(6) 0.006(5) 0.004(5)
C32 0.048(8) 0.036(7) 0.039(7) 0.033(7) 0.000(6) -0.002(6)
C33 0.053(9) 0.031(7) 0.046(8) 0.016(6) -0.005(7) 0.000(6)
C34 0.050(9) 0.037(8) 0.065(11) 0.021(7) 0.002(8) 0.011(7)
C35 0.086(13) 0.035(8) 0.058(10) -0.002(8) 0.001(9) 0.008(7)
C36 0.074(13) 0.050(10) 0.061(12) 0.012(9) -0.006(10) 0.021(9)
C37 0.103(17) 0.038(9) 0.074(13) 0.038(10) 0.001(11) 0.020(8)
C38 0.078(12) 0.039(8) 0.053(10) 0.035(8) 0.001(8) 0.002(7)
C39 0.092(17) 0.049(12) 0.12(2) 0.002(11) -0.011(15) 0.040(13)
C41 0.032(7) 0.044(8) 0.058(9) 0.026(6) -0.006(6) -0.013(7)
C42 0.033(7) 0.050(8) 0.040(8) 0.021(6) -0.004(6) -0.009(6)
C43 0.041(8) 0.033(7) 0.055(9) 0.016(6) 0.002(7) -0.004(6)
C44 0.030(7) 0.087(13) 0.052(10) 0.034(8) -0.010(6) -0.020(9)
C45 0.046(9) 0.079(12) 0.036(8) 0.033(9) -0.013(7) -0.006(8)
C46 0.054(9) 0.067(10) 0.041(8) 0.043(8) -0.013(7) -0.005(7)
C47 0.035(7) 0.061(10) 0.054(9) 0.026(7) 0.008(6) -0.005(8)
C48 0.034(7) 0.042(8) 0.062(10) 0.012(6) 0.012(7) 0.004(7)
C49 0.049(9) 0.063(11) 0.063(11) 0.020(9) 0.012(8) 0.004(9)
C50 0.065(11) 0.065(12) 0.056(11) 0.023(10) 0.019(9) 0.033(9)
C51 0.061(11) 0.039(9) 0.099(16) 0.015(8) 0.017(11) 0.010(9)
C52 0.047(9) 0.044(9) 0.100(15) 0.027(8) 0.000(9) 0.009(9)
C53 0.031(7) 0.036(7) 0.048(8) 0.018(6) -0.003(6) -0.002(6)
C54 0.051(9) 0.040(8) 0.034(8) 0.013(7) 0.001(6) -0.005(6)
C55 0.051(9) 0.066(10) 0.052(10) 0.034(8) -0.019(8) -0.013(8)
C56 0.034(7) 0.060(9) 0.044(8) 0.023(7) -0.005(6) 0.006(7)
C57 0.043(8) 0.066(10) 0.053(9) 0.040(8) 0.007(7) 0.002(8)
C58 0.032(7) 0.044(7) 0.044(8) 0.027(6) -0.001(6) 0.004(6)
C59 0.084(13) 0.078(12) 0.029(7) 0.056(11) -0.012(8) -0.020(8)
C60 0.082(13) 0.055(10) 0.063(11) 0.047(10) 0.015(9) 0.007(8)
C61 0.110(17) 0.060(11) 0.047(10) 0.055(12) 0.016(10) 0.010(8)
C62 0.103(18) 0.097(18) 0.11(2) 0.074(16) 0.028(15) 0.055(16)
C63 0.142(18) 0.086(13) 0.051(10) 0.087(13) -0.020(11) -0.012(9)
C64 0.110(17) 0.055(10) 0.070(12) 0.063(12) -0.003(11) 0.005(9)
C65A 0.060(9) 0.065(12) 0.047(8) 0.020(8) 0.008(7) -0.008(9)
C66A 0.063(9) 0.063(12) 0.066(9) 0.032(8) 0.000(7) 0.001(8)
C67A 0.092(12) 0.093(14) 0.099(13) 0.055(10) 0.000(8) -0.001(9)
C68A 0.111(15) 0.124(17) 0.127(16) 0.059(11) 0.001(9) -0.009(10)
C69A 0.080(11) 0.083(14) 0.083(11) 0.036(9) 0.004(8) 0.003(9)
C70A 0.091(12) 0.090(14) 0.091(12) 0.049(9) 0.013(8) 0.001(9)
C65B 0.060(9) 0.065(12) 0.047(8) 0.020(8) 0.008(7) -0.008(9)
C66B 0.063(9) 0.063(12) 0.066(9) 0.032(8) 0.000(7) 0.001(8)
C67B 0.092(12) 0.093(14) 0.099(13) 0.055(10) 0.000(8) -0.001(9)
C68B 0.111(15) 0.124(17) 0.127(16) 0.059(11) 0.001(9) -0.009(10)
C69B 0.080(11) 0.083(14) 0.083(11) 0.036(9) 0.004(8) 0.003(9)
C70B 0.091(12) 0.090(14) 0.091(12) 0.049(9) 0.013(8) 0.001(9)
C71 0.087(13) 0.095(14) 0.027(7) 0.069(12) 0.008(8) 0.001(8)
C72 0.079(14) 0.087(14) 0.065(13) 0.051(12) -0.013(10) 0.009(11)
C73 0.113(16) 0.133(18) 0.079(13) 0.100(15) -0.003(12) -0.018(13)
C74 0.117(16) 0.113(16) 0.079(13) 0.089(14) 0.031(12) -0.008(12)
C75 0.120(18) 0.126(19) 0.101(17) 0.087(16) -0.012(14) 0.003(14)
C76 0.111(15) 0.108(15) 0.072(12) 0.088(13) -0.012(11) -0.018(11)
C77 0.031(7) 0.046(8) 0.059(9) 0.022(6) 0.005(6) -0.004(7)
C78 0.031(7) 0.075(11) 0.040(9) 0.020(7) 0.007(6) -0.008(8)
C79 0.075(13) 0.083(14) 0.079(14) 0.054(12) 0.040(11) 0.033(11)
C80 0.049(9) 0.054(9) 0.050(9) 0.034(8) -0.001(7) -0.014(7)
C81 0.058(10) 0.049(9) 0.061(10) 0.038(8) -0.004(8) -0.012(8)
C82 0.033(7) 0.028(6) 0.054(9) 0.010(5) 0.007(6) -0.007(6)
C83 0.047(8) 0.033(7) 0.056(9) 0.024(6) -0.009(7) -0.011(6)
C84 0.072(12) 0.062(10) 0.063(11) 0.050(10) 0.013(9) -0.005(8)
C85 0.098(16) 0.13(2) 0.074(14) 0.098(17) -0.021(12) -0.042(14)
C86 0.119(19) 0.098(16) 0.071(13) 0.092(16) -0.003(12) -0.005(12)
C87 0.16(3) 0.094(16) 0.057(12) 0.093(19) 0.034(14) 0.015(11)
C88 0.069(11) 0.067(11) 0.066(11) 0.049(10) 0.005(9) -0.012(9)
C89 0.034(7) 0.048(8) 0.048(9) 0.015(6) -0.001(6) -0.009(7)
C90 0.042(9) 0.108(17) 0.105(17) 0.051(11) -0.029(10) -0.055(14)
C91 0.040(10) 0.080(14) 0.12(2) 0.018(10) -0.025(11) -0.056(14)
C92 0.062(12) 0.058(12) 0.094(16) 0.006(10) 0.001(11) -0.025(11)
C93 0.056(10) 0.050(9) 0.053(10) 0.025(8) 0.004(8) -0.011(7)
C94 0.038(7) 0.035(7) 0.053(9) 0.014(6) 0.012(6) 0.006(6)
C95 0.033(7) 0.036(7) 0.051(8) 0.017(6) 0.002(6) -0.001(6)
C96 0.057(10) 0.048(9) 0.054(10) 0.026(8) -0.017(8) 0.000(7)
C97 0.089(15) 0.053(11) 0.073(13) 0.034(11) -0.001(11) 0.019(10)
C98 0.051(10) 0.044(9) 0.121(18) 0.028(8) -0.011(11) 0.012(10)
C99 0.073(12) 0.050(10) 0.072(13) 0.033(9) -0.010(10) -0.011(9)
C100 0.052(9) 0.035(8) 0.068(11) 0.016(7) -0.024(8) -0.010(7)
C101 0.038(7) 0.025(6) 0.048(8) 0.016(5) 0.001(6) -0.010(5)
C102 0.038(7) 0.036(7) 0.051(9) 0.014(6) -0.014(6) -0.020(6)
C103 0.039(8) 0.042(8) 0.065(11) 0.022(7) -0.015(7) -0.013(7)
C104 0.047(9) 0.041(8) 0.072(12) 0.018(7) -0.019(8) 0.001(8)
C105 0.069(11) 0.042(8) 0.039(8) 0.021(8) -0.003(8) -0.010(6)
C106 0.051(9) 0.053(9) 0.044(8) 0.033(8) -0.005(7) -0.015(7)
C107 0.040(7) 0.039(7) 0.035(7) 0.023(6) -0.008(6) -0.005(5)
C108 0.042(8) 0.046(8) 0.062(10) 0.025(7) 0.012(7) -0.004(7)
C109 0.035(8) 0.049(9) 0.085(13) 0.017(7) 0.003(8) 0.001(9)
C110 0.038(8) 0.069(11) 0.070(11) 0.037(8) 0.008(7) -0.002(9)
C111 0.045(8) 0.046(8) 0.057(10) 0.022(7) 0.000(7) -0.021(7)
C112 0.040(8) 0.044(8) 0.070(11) 0.028(7) -0.003(7) -0.013(7)
C113 0.018(5) 0.040(7) 0.045(8) 0.011(5) -0.002(5) -0.009(6)
C114 0.052(9) 0.052(10) 0.064(11) 0.024(8) -0.009(8) -0.007(8)
C115 0.058(11) 0.086(15) 0.091(16) 0.028(11) -0.026(11) -0.062(14)
C116 0.050(10) 0.106(16) 0.034(9) 0.033(11) -0.009(7) -0.009(9)
C117 0.057(10) 0.096(15) 0.052(11) 0.046(11) 0.016(8) 0.028(10)
C118 0.041(8) 0.059(9) 0.037(8) 0.025(7) -0.005(6) -0.010(7)
C119 0.036(7) 0.023(6) 0.052(9) 0.012(5) 0.015(6) 0.000(6)
C120 0.033(8) 0.056(10) 0.075(12) 0.012(7) 0.017(8) 0.002(9)
C121 0.032(8) 0.055(10) 0.108(17) 0.012(8) 0.034(10) 0.007(11)
C122 0.051(10) 0.052(10) 0.110(16) 0.007(8) 0.054(11) 0.000(10)
C123 0.080(13) 0.049(10) 0.057(11) 0.021(9) 0.045(10) 0.015(8)
C124 0.041(8) 0.039(8) 0.062(11) 0.006(6) 0.023(7) -0.012(7)
C125 0.029(6) 0.045(8) 0.039(7) 0.020(6) 0.006(5) 0.004(6)
C126 0.066(11) 0.044(9) 0.055(10) 0.026(8) -0.010(8) 0.007(7)
C127 0.078(14) 0.045(10) 0.12(2) 0.041(10) 0.032(13) 0.009(11)
C128 0.087(14) 0.035(8) 0.083(14) 0.033(10) 0.000(11) 0.001(8)
C129 0.072(12) 0.032(8) 0.125(19) 0.031(9) -0.033(12) -0.024(10)
C130 0.054(9) 0.026(7) 0.064(10) 0.013(7) -0.017(8) -0.007(7)
P7A 0.066(4) 0.099(5) 0.077(5) 0.039(3) 0.002(3) -0.019(4)
F1A 0.139(17) 0.148(17) 0.141(18) 0.069(11) -0.006(10) -0.003(10)
F2A 0.104(13) 0.113(13) 0.111(13) 0.052(9) -0.001(9) 0.008(9)
F3A 0.151(18) 0.140(18) 0.137(18) 0.066(11) -0.006(10) 0.010(10)
F4A 0.063(8) 0.061(8) 0.069(9) 0.046(7) -0.013(7) -0.018(7)
F5A 0.159(19) 0.164(19) 0.160(19) 0.080(12) 0.006(10) 0.005(10)
F6A 0.124(14) 0.136(15) 0.119(15) 0.061(10) -0.020(9) 0.011(9)
P7B 0.066(4) 0.099(5) 0.077(5) 0.039(3) 0.002(3) -0.019(4)
F1B 0.139(17) 0.148(17) 0.141(18) 0.069(11) -0.006(10) -0.003(10)
F2B 0.104(13) 0.113(13) 0.111(13) 0.052(9) -0.001(9) 0.008(9)
F3B 0.151(18) 0.140(18) 0.137(18) 0.066(11) -0.006(10) 0.010(10)
F4B 0.063(8) 0.061(8) 0.069(9) 0.046(7) -0.013(7) -0.018(7)
F5B 0.159(19) 0.164(19) 0.160(19) 0.080(12) 0.006(10) 0.005(10)
F6B 0.124(14) 0.136(15) 0.119(15) 0.061(10) -0.020(9) 0.011(9)
P8 0.056(3) 0.056(3) 0.040(4) 0.0280(13) 0 0
F7A 0.100(8) 0.101(9) 0.100(8) 0.051(6) 0.016(5) -0.004(6)
F8A 0.112(9) 0.109(9) 0.107(9) 0.057(7) 0.001(6) 0.001(6)
F7B 0.100(8) 0.101(9) 0.100(8) 0.051(6) 0.016(5) -0.004(6)
F8B 0.112(9) 0.109(9) 0.107(9) 0.057(7) 0.001(6) 0.001(6)
Br4 0.109(4) 0.118(4) 0.114(4) 0.087(3) 0.011(3) -0.007(3)
Br5 0.133(5) 0.216(7) 0.129(5) 0.116(5) -0.040(4) -0.056(5)
C131 0.103(19) 0.10(2) 0.10(2) 0.048(12) 0.002(10) -0.001(10)
Br6 0.109(4) 0.118(4) 0.114(4) 0.087(3) 0.011(3) -0.007(3)
Br7 0.133(5) 0.216(7) 0.129(5) 0.116(5) -0.040(4) -0.056(5)
C132 0.103(19) 0.10(2) 0.10(2) 0.048(12) 0.002(10) -0.001(10)
C133 0.055(12) 0.086(14) 0.067(14) 0.051(11) 0.008(10) 0.010(11)
Br8 0.122(5) 0.219(8) 0.159(6) 0.110(5) 0.002(4) 0.020(6)
Br9 0.242(9) 0.151(6) 0.198(8) 0.109(7) -0.003(7) 0.044(6)
Br10 0.095(6) 0.145(9) 0.109(7) 0.070(6) 0.010(6) -0.028(6)
Br11 0.124(9) 0.172(10) 0.122(9) 0.077(7) -0.008(7) 0.013(8)
C134 0.06(2) 0.07(2) 0.06(2) 0.034(14) 0.003(10) -0.004(10)
Br12 0.124(9) 0.172(10) 0.122(9) 0.077(7) -0.008(7) 0.013(8)
Br13 0.095(6) 0.145(9) 0.109(7) 0.070(6) 0.010(6) -0.028(6)
C135 0.06(2) 0.07(2) 0.06(2) 0.034(14) 0.003(10) -0.004(10)
Br14 0.111(8) 0.157(9) 0.111(7) 0.075(7) 0.002(6) -0.014(8)
Br15 0.111(8) 0.157(9) 0.111(7) 0.075(7) 0.002(6) -0.014(8)
C136 0.111(8) 0.157(9) 0.111(7) 0.075(7) 0.002(6) -0.014(8)

loop_
_atom_type_symbol
_atom_type_description
_atom_type_scat_dispersion_real
_atom_type_scat_dispersion_imag
_atom_type_scat_source
C C 0.0033 0.0016 'International Tables Vol C Tables 4.2.6.8 and 6.1.1.4'
H H 0.0000 0.0000 'International Tables Vol C Tables 4.2.6.8 and 6.1.1.4'
Ag Ag -0.8971 1.1015 'International Tables Vol C Tables 4.2.6.8 and 6.1.1.4'
Br Br -0.2901 2.4595 'International Tables Vol C Tables 4.2.6.8 and 6.1.1.4'
Cu Cu 0.3201 1.2651 'International Tables Vol C Tables 4.2.6.8 and 6.1.1.4'
F F 0.0171 0.0103 'International Tables Vol C Tables 4.2.6.8 and 6.1.1.4'
P P 0.1023 0.0942 'International Tables Vol C Tables 4.2.6.8 and 6.1.1.4'

loop_
_geom_angle_atom_site_label_1
_geom_angle_atom_site_label_2
_geom_angle_atom_site_label_3
_geom_angle_site_symmetry_1
_geom_angle_site_symmetry_3
_geom_angle
_geom_angle_publ_flag
C21 Ag1 Ag1 . 3_565 156.5(3) ?
C21 Ag1 Ag1 . 2_665 124.4(3) ?
Ag1 Ag1 Ag1 3_565 2_665 59.999(7) ?
C21 Ag1 Cu2 . . 43.7(3) ?
Ag1 Ag1 Cu2 3_565 . 157.12(4) ?
Ag1 Ag1 Cu2 2_665 . 125.09(6) ?
C21 Ag1 Br2 . 3_565 91.8(3) ?
Ag1 Ag1 Br2 3_565 3_565 79.57(6) ?
Ag1 Ag1 Br2 2_665 3_565 139.52(5) ?
Cu2 Ag1 Br2 . 3_565 92.90(5) ?
C21 Ag1 Ag3 . . 141.2(3) ?
Ag1 Ag1 Ag3 3_565 . 62.26(2) ?
Ag1 Ag1 Ag3 2_665 . 62.26(2) ?
Cu2 Ag1 Ag3 . . 98.96(5) ?
Br2 Ag1 Ag3 3_565 . 102.15(4) ?
C21 Ag1 Ag4 . . 95.8(3) ?
Ag1 Ag1 Ag4 3_565 . 102.06(3) ?
Ag1 Ag1 Ag4 2_665 . 116.07(3) ?
Cu2 Ag1 Ag4 . . 55.10(4) ?
Br2 Ag1 Ag4 3_565 . 71.96(4) ?
Ag3 Ag1 Ag4 . . 56.21(4) ?
C21 Ag1 Ag5 . . 86.8(3) ?
Ag1 Ag1 Ag5 3_565 . 115.41(3) ?
Ag1 Ag1 Ag5 2_665 . 74.67(4) ?
Cu2 Ag1 Ag5 . . 54.29(4) ?
Br2 Ag1 Ag5 3_565 . 130.32(5) ?
Ag3 Ag1 Ag5 . . 56.56(4) ?
Ag4 Ag1 Ag5 . . 58.85(4) ?
C1 Ag2 Ag5 . . 155.6(3) ?
C1 Ag2 Ag4 . 2_665 127.1(3) ?
Ag5 Ag2 Ag4 . 2_665 60.05(4) ?
C1 Ag2 Cu1 . . 42.4(3) ?
Ag5 Ag2 Cu1 . . 158.05(5) ?
Ag4 Ag2 Cu1 2_665 . 125.77(5) ?
C1 Ag2 Br1 . . 89.7(3) ?
Ag5 Ag2 Br1 . . 78.99(4) ?
Ag4 Ag2 Br1 2_665 . 139.00(5) ?
Cu1 Ag2 Br1 . . 92.88(4) ?
C1 Ag2 Ag3 . . 142.2(3) ?
Ag5 Ag2 Ag3 . . 62.04(5) ?
Ag4 Ag2 Ag3 2_665 . 61.24(3) ?
Cu1 Ag2 Ag3 . . 100.67(6) ?
Br1 Ag2 Ag3 . . 102.46(4) ?
C1 Ag2 Ag2 . 3_565 94.3(3) ?
Ag5 Ag2 Ag2 . 3_565 102.53(4) ?
Ag4 Ag2 Ag2 2_665 3_565 116.15(3) ?
Cu1 Ag2 Ag2 . 3_565 55.52(3) ?
Br1 Ag2 Ag2 . 3_565 72.09(5) ?
Ag3 Ag2 Ag2 . 3_565 57.36(3) ?
C1 Ag2 Ag2 . 2_665 87.8(3) ?
Ag5 Ag2 Ag2 . 2_665 115.90(3) ?
Ag4 Ag2 Ag2 2_665 2_665 73.95(4) ?
Cu1 Ag2 Ag2 . 2_665 55.53(4) ?
Br1 Ag2 Ag2 . 2_665 131.65(5) ?
Ag3 Ag2 Ag2 . 2_665 57.36(3) ?
Ag2 Ag2 Ag2 3_565 2_665 60.00(3) ?
Ag4 Ag3 Ag4 3_565 2_665 118.09(3) ?
Ag4 Ag3 Ag4 3_565 . 118.095(19) ?
Ag4 Ag3 Ag4 2_665 . 118.09(3) ?
Ag4 Ag3 Ag5 3_565 3_565 65.64(3) ?
Ag4 Ag3 Ag5 2_665 3_565 173.23(5) ?
Ag4 Ag3 Ag5 . 3_565 56.16(4) ?
Ag4 Ag3 Ag5 3_565 . 173.23(5) ?
Ag4 Ag3 Ag5 2_665 . 56.15(3) ?
Ag4 Ag3 Ag5 . . 65.64(3) ?
Ag5 Ag3 Ag5 3_565 . 119.684(17) ?
Ag4 Ag3 Ag5 3_565 2_665 56.15(3) ?
Ag4 Ag3 Ag5 2_665 2_665 65.64(4) ?
Ag4 Ag3 Ag5 . 2_665 173.23(5) ?
Ag5 Ag3 Ag5 3_565 2_665 119.68(3) ?
Ag5 Ag3 Ag5 . 2_665 119.684(14) ?
Ag4 Ag3 Ag1 3_565 3_565 66.61(4) ?
Ag4 Ag3 Ag1 2_665 3_565 119.54(5) ?
Ag4 Ag3 Ag1 . 3_565 104.84(4) ?
Ag5 Ag3 Ag1 3_565 3_565 66.86(3) ?
Ag5 Ag3 Ag1 . 3_565 118.73(5) ?
Ag5 Ag3 Ag1 2_665 3_565 76.66(4) ?
Ag4 Ag3 Ag1 3_565 2_665 104.84(4) ?
Ag4 Ag3 Ag1 2_665 2_665 66.61(3) ?
Ag4 Ag3 Ag1 . 2_665 119.54(5) ?
Ag5 Ag3 Ag1 3_565 2_665 118.73(5) ?
Ag5 Ag3 Ag1 . 2_665 76.66(4) ?
Ag5 Ag3 Ag1 2_665 2_665 66.86(3) ?
Ag1 Ag3 Ag1 3_565 2_665 55.48(5) ?
Ag4 Ag3 Ag1 3_565 . 119.54(5) ?
Ag4 Ag3 Ag1 2_665 . 104.84(4) ?
Ag4 Ag3 Ag1 . . 66.61(3) ?
Ag5 Ag3 Ag1 3_565 . 76.66(4) ?
Ag5 Ag3 Ag1 . . 66.86(3) ?
Ag5 Ag3 Ag1 2_665 . 118.73(5) ?
Ag1 Ag3 Ag1 3_565 . 55.48(5) ?
Ag1 Ag3 Ag1 2_665 . 55.48(4) ?
Ag4 Ag3 Ag2 3_565 . 118.80(6) ?
Ag4 Ag3 Ag2 2_665 . 56.09(3) ?
Ag4 Ag3 Ag2 . . 75.49(4) ?
Ag5 Ag3 Ag2 3_565 . 117.35(4) ?
Ag5 Ag3 Ag2 . . 55.65(4) ?
Ag5 Ag3 Ag2 2_665 . 103.75(4) ?
Ag1 Ag3 Ag2 3_565 . 173.90(4) ?
Ag1 Ag3 Ag2 2_665 . 118.90(4) ?
Ag1 Ag3 Ag2 . . 120.12(4) ?
Ag4 Ag3 Ag2 3_565 3_565 75.49(3) ?
Ag4 Ag3 Ag2 2_665 3_565 118.79(6) ?
Ag4 Ag3 Ag2 . 3_565 56.09(3) ?
Ag5 Ag3 Ag2 3_565 3_565 55.66(3) ?
Ag5 Ag3 Ag2 . 3_565 103.75(4) ?
Ag5 Ag3 Ag2 2_665 3_565 117.34(4) ?
Ag1 Ag3 Ag2 3_565 3_565 120.12(4) ?
Ag1 Ag3 Ag2 2_665 3_565 173.90(4) ?
Ag1 Ag3 Ag2 . 3_565 118.90(3) ?
Ag2 Ag3 Ag2 . 3_565 65.27(5) ?
Ag4 Ag3 Ag2 3_565 2_665 56.09(3) ?
Ag4 Ag3 Ag2 2_665 2_665 75.49(4) ?
Ag4 Ag3 Ag2 . 2_665 118.80(6) ?
Ag5 Ag3 Ag2 3_565 2_665 103.75(4) ?
Ag5 Ag3 Ag2 . 2_665 117.34(4) ?
Ag5 Ag3 Ag2 2_665 2_665 55.66(3) ?
Ag1 Ag3 Ag2 3_565 2_665 118.90(4) ?
Ag1 Ag3 Ag2 2_665 2_665 120.12(3) ?
Ag1 Ag3 Ag2 . 2_665 173.90(4) ?
Ag2 Ag3 Ag2 . 2_665 65.28(5) ?
Ag2 Ag3 Ag2 3_565 2_665 65.27(5) ?
C31 Ag4 Ag5 . 3_565 124.9(3) ?
C31 Ag4 Ag2 . 3_565 156.4(3) ?
Ag5 Ag4 Ag2 3_565 3_565 59.89(4) ?
C31 Ag4 Cu2 . . 43.0(3) ?
Ag5 Ag4 Cu2 3_565 . 125.82(6) ?
Ag2 Ag4 Cu2 3_565 . 157.62(5) ?
C31 Ag4 Br1 . . 91.4(3) ?
Ag5 Ag4 Br1 3_565 . 138.55(5) ?
Ag2 Ag4 Br1 3_565 . 78.85(6) ?
Cu2 Ag4 Br1 . . 93.79(6) ?
C31 Ag4 Ag3 . . 140.9(3) ?
Ag5 Ag4 Ag3 3_565 . 62.51(3) ?
Ag2 Ag4 Ag3 3_565 . 62.67(4) ?
Cu2 Ag4 Ag3 . . 99.33(5) ?
Br1 Ag4 Ag3 . . 103.41(5) ?
C31 Ag4 Ag5 . . 94.5(3) ?
Ag5 Ag4 Ag5 3_565 . 118.11(5) ?
Ag2 Ag4 Ag5 3_565 . 102.64(4) ?
Cu2 Ag4 Ag5 . . 55.03(4) ?
Br1 Ag4 Ag5 . . 72.23(4) ?
Ag3 Ag4 Ag5 . . 57.67(4) ?
C31 Ag4 Ag1 . . 86.1(3) ?
Ag5 Ag4 Ag1 3_565 . 74.95(4) ?
Ag2 Ag4 Ag1 3_565 . 116.23(4) ?
Cu2 Ag4 Ag1 . . 54.58(4) ?
Br1 Ag4 Ag1 . . 132.77(5) ?
Ag3 Ag4 Ag1 . . 57.18(4) ?
Ag5 Ag4 Ag1 . . 61.01(3) ?
C11 Ag5 Ag2 . . 127.0(3) ?
C11 Ag5 Ag4 . 2_665 156.4(3) ?
Ag2 Ag5 Ag4 . 2_665 60.06(3) ?
C11 Ag5 Cu2 . . 43.9(3) ?
Ag2 Ag5 Cu2 . . 126.49(5) ?
Ag4 Ag5 Cu2 2_665 . 155.40(5) ?
C11 Ag5 Br2 . . 90.0(3) ?
Ag2 Ag5 Br2 . . 138.70(5) ?
Ag4 Ag5 Br2 2_665 . 78.70(4) ?
Cu2 Ag5 Br2 . . 91.98(5) ?
C11 Ag5 Ag3 . . 142.0(3) ?
Ag2 Ag5 Ag3 . . 62.31(4) ?
Ag4 Ag5 Ag3 2_665 . 61.33(3) ?
Cu2 Ag5 Ag3 . . 99.05(4) ?
Br2 Ag5 Ag3 . . 101.28(5) ?
C11 Ag5 Ag4 . . 88.5(3) ?
Ag2 Ag5 Ag4 . . 74.17(4) ?
Ag4 Ag5 Ag4 2_665 . 114.56(5) ?
Cu2 Ag5 Ag4 . . 55.66(4) ?
Br2 Ag5 Ag4 . . 130.87(4) ?
Ag3 Ag5 Ag4 . . 56.69(3) ?
C11 Ag5 Ag1 . . 94.7(3) ?
Ag2 Ag5 Ag1 . . 116.64(5) ?
Ag4 Ag5 Ag1 2_665 . 101.03(4) ?
Cu2 Ag5 Ag1 . . 54.38(4) ?
Br2 Ag5 Ag1 . . 71.07(5) ?
Ag3 Ag5 Ag1 . . 56.58(4) ?
Ag4 Ag5 Ag1 . . 60.13(4) ?
C1 Ag6 P1 3_565 . 132.8(3) ?
C1 Ag6 C1 3_565 . 90.1(5) ?
P1 Ag6 C1 . . 116.2(3) ?
C1 Ag6 Cu1 3_565 . 45.3(3) ?
P1 Ag6 Cu1 . . 142.19(11) ?
C1 Ag6 Cu1 . . 44.9(3) ?
C1 Ag6 Br1 3_565 . 101.0(3) ?
P1 Ag6 Br1 . . 114.78(10) ?
C1 Ag6 Br1 . . 93.3(3) ?
Cu1 Ag6 Br1 . . 100.30(7) ?
C11 Ag7 C31 . . 91.1(4) ?
C11 Ag7 P2 . . 134.4(3) ?
C31 Ag7 P2 . . 116.5(3) ?
C11 Ag7 Cu2 . . 45.9(3) ?
C31 Ag7 Cu2 . . 45.2(3) ?
P2 Ag7 Cu2 . . 143.02(12) ?
C11 Ag7 Br1 . . 97.9(3) ?
C31 Ag7 Br1 . . 92.9(3) ?
P2 Ag7 Br1 . . 114.90(12) ?
Cu2 Ag7 Br1 . . 99.52(7) ?
C21 Ag8 P3 . . 132.5(3) ?
C21 Ag8 C11 . . 91.5(4) ?
P3 Ag8 C11 . . 119.0(3) ?
C21 Ag8 Cu2 . . 46.0(3) ?
P3 Ag8 Cu2 . . 144.31(11) ?
C11 Ag8 Cu2 . . 45.5(3) ?
C21 Ag8 Br2 . . 97.1(3) ?
P3 Ag8 Br2 . . 115.90(10) ?
C11 Ag8 Br2 . . 91.5(3) ?
Cu2 Ag8 Br2 . . 98.07(5) ?
C31 Ag9 P4 . . 135.1(3) ?
C31 Ag9 C21 . . 92.3(4) ?
P4 Ag9 C21 . . 117.4(3) ?
C31 Ag9 Cu2 . . 46.4(3) ?
P4 Ag9 Cu2 . . 145.48(10) ?
C21 Ag9 Cu2 . . 46.1(3) ?
C31 Ag9 Br2 . 3_565 96.7(3) ?
P4 Ag9 Br2 . 3_565 113.62(9) ?
C21 Ag9 Br2 . 3_565 92.3(3) ?
Cu2 Ag9 Br2 . 3_565 98.54(5) ?
P5 Ag10 P5 2_655 3_665 112.27(8) ?
P5 Ag10 P5 2_655 . 112.26(8) ?
P5 Ag10 P5 3_665 . 112.27(8) ?
P5 Ag10 Br3 2_655 . 106.51(9) ?
P5 Ag10 Br3 3_665 . 106.51(9) ?
P5 Ag10 Br3 . . 106.51(9) ?
C1 Cu1 C1 2_665 3_565 118.59(16) ?
C1 Cu1 C1 2_665 . 118.59(16) ?
C1 Cu1 C1 3_565 . 118.59(16) ?
C1 Cu1 Ag6 2_665 2_665 60.2(4) ?
C1 Cu1 Ag6 3_565 2_665 159.1(4) ?
C1 Cu1 Ag6 . 2_665 58.4(4) ?
C1 Cu1 Ag6 2_665 3_565 58.4(4) ?
C1 Cu1 Ag6 3_565 3_565 60.2(4) ?
C1 Cu1 Ag6 . 3_565 159.1(4) ?
Ag6 Cu1 Ag6 2_665 3_565 114.37(4) ?
C1 Cu1 Ag6 2_665 . 159.1(4) ?
C1 Cu1 Ag6 3_565 . 58.4(4) ?
C1 Cu1 Ag6 . . 60.2(4) ?
Ag6 Cu1 Ag6 2_665 . 114.37(5) ?
Ag6 Cu1 Ag6 3_565 . 114.37(5) ?
C1 Cu1 Ag2 2_665 3_565 109.4(4) ?
C1 Cu1 Ag2 3_565 3_565 56.5(4) ?
C1 Cu1 Ag2 . 3_565 119.4(4) ?
Ag6 Cu1 Ag2 2_665 3_565 144.28(9) ?
Ag6 Cu1 Ag2 3_565 3_565 78.42(4) ?
Ag6 Cu1 Ag2 . 3_565 86.37(4) ?
C1 Cu1 Ag2 2_665 2_665 56.5(4) ?
C1 Cu1 Ag2 3_565 2_665 119.4(4) ?
C1 Cu1 Ag2 . 2_665 109.4(4) ?
Ag6 Cu1 Ag2 2_665 2_665 78.42(4) ?
Ag6 Cu1 Ag2 3_565 2_665 86.37(5) ?
Ag6 Cu1 Ag2 . 2_665 144.28(9) ?
Ag2 Cu1 Ag2 3_565 2_665 68.95(6) ?
C1 Cu1 Ag2 2_665 . 119.4(4) ?
C1 Cu1 Ag2 3_565 . 109.4(4) ?
C1 Cu1 Ag2 . . 56.5(4) ?
Ag6 Cu1 Ag2 2_665 . 86.37(4) ?
Ag6 Cu1 Ag2 3_565 . 144.28(9) ?
Ag6 Cu1 Ag2 . . 78.42(5) ?
Ag2 Cu1 Ag2 3_565 . 68.95(6) ?
Ag2 Cu1 Ag2 2_665 . 68.95(7) ?
C31 Cu2 C11 . . 118.9(6) ?
C31 Cu2 C21 . . 119.1(5) ?
C11 Cu2 C21 . . 118.1(6) ?
C31 Cu2 Ag9 . . 58.0(4) ?
C11 Cu2 Ag9 . . 157.0(3) ?
C21 Cu2 Ag9 . . 61.3(4) ?
C31 Cu2 Ag7 . . 60.1(4) ?
C11 Cu2 Ag7 . . 58.9(4) ?
C21 Cu2 Ag7 . . 157.2(3) ?
Ag9 Cu2 Ag7 . . 111.74(7) ?
C31 Cu2 Ag8 . . 157.3(3) ?
C11 Cu2 Ag8 . . 60.3(4) ?
C21 Cu2 Ag8 . . 57.9(4) ?
Ag9 Cu2 Ag8 . . 112.84(7) ?
Ag7 Cu2 Ag8 . . 113.00(7) ?
C31 Cu2 Ag5 . . 119.5(4) ?
C11 Cu2 Ag5 . . 54.9(3) ?
C21 Cu2 Ag5 . . 109.5(3) ?
Ag9 Cu2 Ag5 . . 148.10(6) ?
Ag7 Cu2 Ag5 . . 87.41(6) ?
Ag8 Cu2 Ag5 . . 79.73(5) ?
C31 Cu2 Ag1 . . 108.1(4) ?
C11 Cu2 Ag1 . . 120.4(3) ?
C21 Cu2 Ag1 . . 55.9(3) ?
Ag9 Cu2 Ag1 . . 79.50(5) ?
Ag7 Cu2 Ag1 . . 146.69(7) ?
Ag8 Cu2 Ag1 . . 88.72(6) ?
Ag5 Cu2 Ag1 . . 71.34(4) ?
C31 Cu2 Ag4 . . 55.8(3) ?
C11 Cu2 Ag4 . . 107.8(4) ?
C21 Cu2 Ag4 . . 121.3(4) ?
Ag9 Cu2 Ag4 . . 89.14(6) ?
Ag7 Cu2 Ag4 . . 78.37(6) ?
Ag8 Cu2 Ag4 . . 146.69(6) ?
Ag5 Cu2 Ag4 . . 69.31(4) ?
Ag1 Cu2 Ag4 . . 70.32(5) ?
Ag6 Br1 Ag7 . . 159.64(6) ?
Ag6 Br1 Ag2 . . 76.97(4) ?
Ag7 Br1 Ag2 . . 120.45(6) ?
Ag6 Br1 Ag4 . . 120.89(6) ?
Ag7 Br1 Ag4 . . 75.62(6) ?
Ag2 Br1 Ag4 . . 78.65(4) ?
Ag8 Br2 Ag9 . 2_665 159.24(5) ?
Ag8 Br2 Ag1 . 2_665 121.18(5) ?
Ag9 Br2 Ag1 2_665 2_665 75.73(4) ?
Ag8 Br2 Ag5 . . 76.47(4) ?
Ag9 Br2 Ag5 2_665 . 120.99(5) ?
Ag1 Br2 Ag5 2_665 . 79.91(4) ?
C47 P1 C41 . . 103.5(7) ?
C47 P1 C53 . . 103.7(7) ?
C41 P1 C53 . . 105.5(7) ?
C47 P1 Ag6 . . 117.5(6) ?
C41 P1 Ag6 . . 112.4(5) ?
C53 P1 Ag6 . . 113.0(5) ?
C65A P2 C59 . . 96.3(19) ?
C65A P2 C71 . . 98.1(18) ?
C59 P2 C71 . . 106.7(8) ?
C59 P2 C65B . . 105.4(11) ?
C71 P2 C65B . . 105.2(12) ?
C65A P2 Ag7 . . 130.2(16) ?
C59 P2 Ag7 . . 111.5(6) ?
C71 P2 Ag7 . . 111.3(5) ?
C65B P2 Ag7 . . 116.0(11) ?
C77 P3 C89 . . 103.1(7) ?
C77 P3 C83 . . 103.4(6) ?
C89 P3 C83 . . 105.2(7) ?
C77 P3 Ag8 . . 118.0(5) ?
C89 P3 Ag8 . . 113.1(5) ?
C83 P3 Ag8 . . 112.6(4) ?
C101 P4 C95 . . 103.0(7) ?
C101 P4 C107 . . 104.8(6) ?
C95 P4 C107 . . 104.3(6) ?
C101 P4 Ag9 . . 112.7(4) ?
C95 P4 Ag9 . . 117.1(5) ?
C107 P4 Ag9 . . 113.5(5) ?
C125 P5 C119 . . 100.0(6) ?
C125 P5 C113 . . 103.6(7) ?
C119 P5 C113 . . 105.1(6) ?
C125 P5 Ag10 . . 113.4(4) ?
C119 P5 Ag10 . . 120.7(5) ?
C113 P5 Ag10 . . 112.1(4) ?
C2 C1 Cu1 . . 168.9(11) ?
C2 C1 Ag6 . 2_665 99.2(9) ?
Cu1 C1 Ag6 . 2_665 76.3(4) ?
C2 C1 Ag6 . . 113.0(9) ?
Cu1 C1 Ag6 . . 74.9(4) ?
Ag6 C1 Ag6 2_665 . 142.5(6) ?
C2 C1 Ag2 . . 90.5(8) ?
Cu1 C1 Ag2 . . 81.0(4) ?
Ag6 C1 Ag2 2_665 . 105.6(5) ?
Ag6 C1 Ag2 . . 93.2(4) ?
C1 C2 C3 . . 172.4(13) ?
C8 C3 C4 . . 118.2(16) ?
C8 C3 C2 . . 121.9(14) ?
C4 C3 C2 . . 119.9(15) ?
C3 C4 C5 . . 118.(2) ?
C3 C4 H4 . . 121.2 ?
C5 C4 H4 . . 121.2 ?
C6 C5 C4 . . 124.(2) ?
C6 C5 H5 . . 118.1 ?
C4 C5 H5 . . 118.1 ?
C5 C6 C7 . . 116.7(19) ?
C5 C6 C9 . . 123.(3) ?
C7 C6 C9 . . 118.(3) ?
C8 C7 C6 . . 115.(2) ?
C8 C7 H7 . . 122.3 ?
C6 C7 H7 . . 122.3 ?
C3 C8 C7 . . 126.6(19) ?
C3 C8 H8 . . 116.7 ?
C7 C8 H8 . . 116.7 ?
C6 C9 H9A . . 109.5 ?
C6 C9 H9B . . 109.5 ?
H9A C9 H9B . . 109.5 ?
C6 C9 H9C . . 109.5 ?
H9A C9 H9C . . 109.5 ?
H9B C9 H9C . . 109.5 ?
C12 C11 Cu2 . . 172.8(12) ?
C12 C11 Ag5 . . 96.2(10) ?
Cu2 C11 Ag5 . . 81.2(4) ?
C12 C11 Ag7 . . 99.4(11) ?
Cu2 C11 Ag7 . . 75.1(4) ?
Ag5 C11 Ag7 . . 107.7(5) ?
C12 C11 Ag8 . . 112.9(11) ?
Cu2 C11 Ag8 . . 74.2(4) ?
Ag5 C11 Ag8 . . 95.8(4) ?
Ag7 C11 Ag8 . . 137.6(5) ?
C11 C12 C13 . . 169.4(16) ?
C14 C13 C18 . . 121.2(16) ?
C14 C13 C12 . . 118.4(15) ?
C18 C13 C12 . . 119.4(15) ?
C13 C14 C15 . . 114.8(19) ?
C13 C14 H14 . . 122.6 ?
C15 C14 H14 . . 122.6 ?
C16 C15 C14 . . 125.(2) ?
C16 C15 H15 . . 117.6 ?
C14 C15 H15 . . 117.6 ?
C15 C16 C17 . . 116.2(18) ?
C15 C16 C19 . . 129.(3) ?
C17 C16 C19 . . 115.(2) ?
C18 C17 C16 . . 125.1(19) ?
C18 C17 H17 . . 117.4 ?
C16 C17 H17 . . 117.4 ?
C17 C18 C13 . . 115.5(19) ?
C17 C18 H18 . . 122.2 ?
C13 C18 H18 . . 122.2 ?
C16 C19 H19A . . 109.5 ?
C16 C19 H19B . . 109.5 ?
H19A C19 H19B . . 109.5 ?
C16 C19 H19C . . 109.5 ?
H19A C19 H19C . . 109.5 ?
H19B C19 H19C . . 109.5 ?
C22 C21 Cu2 . . 172.2(11) ?
C22 C21 Ag8 . . 101.4(10) ?
Cu2 C21 Ag8 . . 76.0(4) ?
C22 C21 Ag1 . . 93.7(9) ?
Cu2 C21 Ag1 . . 80.4(4) ?
Ag8 C21 Ag1 . . 109.5(5) ?
C22 C21 Ag9 . . 113.1(10) ?
Cu2 C21 Ag9 . . 72.7(4) ?
Ag8 C21 Ag9 . . 137.0(5) ?
Ag1 C21 Ag9 . . 93.6(4) ?
C21 C22 C23 . . 174.8(13) ?
C24 C23 C28 . . 119.1(14) ?
C24 C23 C22 . . 121.3(12) ?
C28 C23 C22 . . 119.6(13) ?
C23 C24 C25 . . 120.9(16) ?
C23 C24 H24 . . 119.6 ?
C25 C24 H24 . . 119.6 ?
C26 C25 C24 . . 121.7(17) ?
C26 C25 H25 . . 119.1 ?
C24 C25 H25 . . 119.1 ?
C25 C26 C27 . . 117.9(15) ?
C25 C26 C29 . . 121.(2) ?
C27 C26 C29 . . 121.(2) ?
C26 C27 C28 . . 120.3(17) ?
C26 C27 H27 . . 119.9 ?
C28 C27 H27 . . 119.9 ?
C23 C28 C27 . . 119.8(16) ?
C23 C28 H28 . . 120.1 ?
C27 C28 H28 . . 120.1 ?
C26 C29 H29A . . 109.5 ?
C26 C29 H29B . . 109.5 ?
H29A C29 H29B . . 109.5 ?
C26 C29 H29C . . 109.5 ?
H29A C29 H29C . . 109.5 ?
H29B C29 H29C . . 109.5 ?
C32 C31 Cu2 . . 167.0(11) ?
C32 C31 Ag9 . . 98.8(10) ?
Cu2 C31 Ag9 . . 75.7(4) ?
C32 C31 Ag4 . . 89.9(8) ?
Cu2 C31 Ag4 . . 81.2(4) ?
Ag9 C31 Ag4 . . 110.4(5) ?
C32 C31 Ag7 . . 115.7(10) ?
Cu2 C31 Ag7 . . 74.7(4) ?
Ag9 C31 Ag7 . . 138.0(6) ?
Ag4 C31 Ag7 . . 93.7(5) ?
C31 C32 C33 . . 173.5(15) ?
C38 C33 C34 . . 121.3(15) ?
C38 C33 C32 . . 120.3(15) ?
C34 C33 C32 . . 118.4(14) ?
C33 C34 C35 . . 121.6(17) ?
C33 C34 H34 . . 119.2 ?
C35 C34 H34 . . 119.2 ?
C34 C35 C36 . . 115.(2) ?
C34 C35 H35 . . 122.4 ?
C36 C35 H35 . . 122.4 ?
C37 C36 C35 . . 120.4(17) ?
C37 C36 C39 . . 124.9(19) ?
C35 C36 C39 . . 114.(2) ?
C36 C37 C38 . . 123.3(18) ?
C36 C37 H37 . . 118.3 ?
C38 C37 H37 . . 118.3 ?
C33 C38 C37 . . 117.4(19) ?
C33 C38 H38 . . 121.3 ?
C37 C38 H38 . . 121.3 ?
C36 C39 H39A . . 109.5 ?
C36 C39 H39B . . 109.5 ?
H39A C39 H39B . . 109.5 ?
C36 C39 H39C . . 109.5 ?
H39A C39 H39C . . 109.5 ?
H39B C39 H39C . . 109.5 ?
C46 C41 C42 . . 119.6(14) ?
C46 C41 P1 . . 126.0(12) ?
C42 C41 P1 . . 114.4(12) ?
C43 C42 C41 . . 118.8(14) ?
C43 C42 H42 . . 120.6 ?
C41 C42 H42 . . 120.6 ?
C42 C43 C44 . . 121.1(15) ?
C42 C43 H43 . . 119.4 ?
C44 C43 H43 . . 119.4 ?
C45 C44 C43 . . 118.4(15) ?
C45 C44 H44 . . 120.8 ?
C43 C44 H44 . . 120.8 ?
C44 C45 C46 . . 121.1(16) ?
C44 C45 H45 . . 119.4 ?
C46 C45 H45 . . 119.4 ?
C41 C46 C45 . . 120.9(15) ?
C41 C46 H46 . . 119.6 ?
C45 C46 H46 . . 119.6 ?
C52 C47 C48 . . 117.5(17) ?
C52 C47 P1 . . 124.1(13) ?
C48 C47 P1 . . 118.3(13) ?
C49 C48 C47 . . 121.9(18) ?
C49 C48 H48 . . 119.0 ?
C47 C48 H48 . . 119.0 ?
C48 C49 C50 . . 120.2(19) ?
C48 C49 H49 . . 119.9 ?
C50 C49 H49 . . 119.9 ?
C51 C50 C49 . . 120.7(18) ?
C51 C50 H50 . . 119.7 ?
C49 C50 H50 . . 119.7 ?
C50 C51 C52 . . 117.(2) ?
C50 C51 H51 . . 121.6 ?
C52 C51 H51 . . 121.6 ?
C47 C52 C51 . . 121.9(18) ?
C47 C52 H52 . . 119.1 ?
C51 C52 H52 . . 119.1 ?
C54 C53 C58 . . 121.2(13) ?
C54 C53 P1 . . 122.4(12) ?
C58 C53 P1 . . 116.4(10) ?
C53 C54 C55 . . 119.8(15) ?
C53 C54 H54 . . 120.1 ?
C55 C54 H54 . . 120.1 ?
C56 C55 C54 . . 120.1(15) ?
C56 C55 H55 . . 119.9 ?
C54 C55 H55 . . 119.9 ?
C55 C56 C57 . . 119.0(14) ?
C55 C56 H56 . . 120.5 ?
C57 C56 H56 . . 120.5 ?
C58 C57 C56 . . 119.4(15) ?
C58 C57 H57 . . 120.3 ?
C56 C57 H57 . . 120.3 ?
C57 C58 C53 . . 120.2(14) ?
C57 C58 H58 . . 119.9 ?
C53 C58 H58 . . 119.9 ?
C60 C59 C64 . . 114.6(19) ?
C60 C59 P2 . . 119.3(14) ?
C64 C59 P2 . . 126.0(15) ?
C59 C60 C61 . . 120.6(17) ?
C59 C60 H60 . . 119.7 ?
C61 C60 H60 . . 119.7 ?
C62 C61 C60 . . 123.(2) ?
C62 C61 H61 . . 118.7 ?
C60 C61 H61 . . 118.7 ?
C61 C62 C63 . . 118.(2) ?
C61 C62 H62 . . 121.0 ?
C63 C62 H62 . . 121.0 ?
C64 C63 C62 . . 119.(2) ?
C64 C63 H63 . . 120.6 ?
C62 C63 H63 . . 120.6 ?
C63 C64 C59 . . 125.(2) ?
C63 C64 H64 . . 117.5 ?
C59 C64 H64 . . 117.5 ?
C66A C65A C70A . . 120.0 ?
C66A C65A P2 . . 133.(3) ?
C70A C65A P2 . . 107.(3) ?
C65A C66A C67A . . 120.0 ?
C65A C66A H66A . . 120.0 ?
C67A C66A H66A . . 120.0 ?
C66A C67A C68A . . 120.0 ?
C66A C67A H67A . . 120.0 ?
C68A C67A H67A . . 120.0 ?
C69A C68A C67A . . 120.00(6) ?
C69A C68A H68A . . 120.0 ?
C67A C68A H68A . . 120.0 ?
C68A C69A C70A . . 120.0 ?
C68A C69A H69A . . 120.0 ?
C70A C69A H69A . . 120.0 ?
C69A C70A C65A . . 120.0 ?
C69A C70A H70A . . 120.0 ?
C65A C70A H70A . . 120.0 ?
C66B C65B C70B . . 120.0 ?
C66B C65B P2 . . 121.0(16) ?
C70B C65B P2 . . 119.0(16) ?
C67B C66B C65B . . 120.0 ?
C67B C66B H66B . . 120.0 ?
C65B C66B H66B . . 120.0 ?
C66B C67B C68B . . 120.0 ?
C66B C67B H67B . . 120.0 ?
C68B C67B H67B . . 120.0 ?
C67B C68B C69B . . 120.0 ?
C67B C68B H68B . . 120.0 ?
C69B C68B H68B . . 120.0 ?
C70B C69B C68B . . 120.0 ?
C70B C69B H69B . . 120.0 ?
C68B C69B H69B . . 120.0 ?
C69B C70B C65B . . 120.0 ?
C69B C70B H70B . . 120.0 ?
C65B C70B H70B . . 120.0 ?
C72 C71 C76 . . 120.0 ?
C72 C71 P2 . . 121.8(8) ?
C76 C71 P2 . . 118.2(8) ?
C71 C72 C73 . . 120.0 ?
C71 C72 H72 . . 120.0 ?
C73 C72 H72 . . 120.0 ?
C74 C73 C72 . . 120.0 ?
C74 C73 H73 . . 120.0 ?
C72 C73 H73 . . 120.0 ?
C73 C74 C75 . . 120.0 ?
C73 C74 H74 . . 120.0 ?
C75 C74 H74 . . 120.0 ?
C76 C75 C74 . . 120.0 ?
C76 C75 H75 . . 120.0 ?
C74 C75 H75 . . 120.0 ?
C75 C76 C71 . . 120.0 ?
C75 C76 H76 . . 120.0 ?
C71 C76 H76 . . 120.0 ?
C78 C77 C82 . . 116.5(15) ?
C78 C77 P3 . . 127.7(12) ?
C82 C77 P3 . . 115.7(11) ?
C79 C78 C77 . . 124.2(18) ?
C79 C78 H78 . . 117.9 ?
C77 C78 H78 . . 117.9 ?
C78 C79 C80 . . 120.8(19) ?
C78 C79 H79 . . 119.6 ?
C80 C79 H79 . . 119.6 ?
C79 C80 C81 . . 119.1(17) ?
C79 C80 H80 . . 120.4 ?
C81 C80 H80 . . 120.4 ?
C82 C81 C80 . . 119.4(16) ?
C82 C81 H81 . . 120.3 ?
C80 C81 H81 . . 120.3 ?
C81 C82 C77 . . 119.9(14) ?
C81 C82 H82 . . 120.1 ?
C77 C82 H82 . . 120.1 ?
C84 C83 C88 . . 120.0 ?
C84 C83 P3 . . 122.1(6) ?
C88 C83 P3 . . 117.9(6) ?
C85 C84 C83 . . 120.0 ?
C85 C84 H84 . . 120.0 ?
C83 C84 H84 . . 120.0 ?
C86 C85 C84 . . 120.0 ?
C86 C85 H85 . . 120.0 ?
C84 C85 H85 . . 120.0 ?
C85 C86 C87 . . 120.0 ?
C85 C86 H86 . . 120.0 ?
C87 C86 H86 . . 120.0 ?
C88 C87 C86 . . 120.0 ?
C88 C87 H87 . . 120.0 ?
C86 C87 H87 . . 120.0 ?
C87 C88 C83 . . 120.0 ?
C87 C88 H88 . . 120.0 ?
C83 C88 H88 . . 120.0 ?
C94 C89 C90 . . 119.7(16) ?
C94 C89 P3 . . 118.6(12) ?
C90 C89 P3 . . 121.5(14) ?
C91 C90 C89 . . 118.2(19) ?
C91 C90 H90 . . 120.9 ?
C89 C90 H90 . . 120.9 ?
C90 C91 C92 . . 120.7(18) ?
C90 C91 H91 . . 119.7 ?
C92 C91 H91 . . 119.7 ?
C93 C92 C91 . . 118.7(18) ?
C93 C92 H92 . . 120.7 ?
C91 C92 H92 . . 120.7 ?
C92 C93 C94 . . 120.7(18) ?
C92 C93 H93 . . 119.7 ?
C94 C93 H93 . . 119.7 ?
C89 C94 C93 . . 121.7(15) ?
C89 C94 H94 . . 119.1 ?
C93 C94 H94 . . 119.1 ?
C100 C95 C96 . . 116.3(15) ?
C100 C95 P4 . . 126.7(13) ?
C96 C95 P4 . . 117.0(12) ?
C97 C96 C95 . . 120.5(17) ?
C97 C96 H96 . . 119.8 ?
C95 C96 H96 . . 119.8 ?
C96 C97 C98 . . 118.9(19) ?
C96 C97 H97 . . 120.6 ?
C98 C97 H97 . . 120.6 ?
C99 C98 C97 . . 118.9(18) ?
C99 C98 H98 . . 120.6 ?
C97 C98 H98 . . 120.6 ?
C100 C99 C98 . . 119.6(19) ?
C100 C99 H99 . . 120.2 ?
C98 C99 H99 . . 120.2 ?
C99 C100 C95 . . 125.6(18) ?
C99 C100 H100 . . 117.2 ?
C95 C100 H100 . . 117.2 ?
C102 C101 C106 . . 115.8(14) ?
C102 C101 P4 . . 120.9(11) ?
C106 C101 P4 . . 123.3(11) ?
C103 C102 C101 . . 124.6(16) ?
C103 C102 H102 . . 117.7 ?
C101 C102 H102 . . 117.7 ?
C104 C103 C102 . . 119.3(15) ?
C104 C103 H103 . . 120.4 ?
C102 C103 H103 . . 120.4 ?
C103 C104 C105 . . 120.6(15) ?
C103 C104 H104 . . 119.7 ?
C105 C104 H104 . . 119.7 ?
C106 C105 C104 . . 116.7(16) ?
C106 C105 H105 . . 121.7 ?
C104 C105 H105 . . 121.7 ?
C105 C106 C101 . . 123.0(15) ?
C105 C106 H106 . . 118.5 ?
C101 C106 H106 . . 118.5 ?
C108 C107 C112 . . 117.0(14) ?
C108 C107 P4 . . 119.3(11) ?
C112 C107 P4 . . 123.7(11) ?
C107 C108 C109 . . 122.1(15) ?
C107 C108 H108 . . 119.0 ?
C109 C108 H108 . . 119.0 ?
C108 C109 C110 . . 118.1(16) ?
C108 C109 H109 . . 120.9 ?
C110 C109 H109 . . 120.9 ?
C111 C110 C109 . . 121.5(15) ?
C111 C110 H110 . . 119.3 ?
C109 C110 H110 . . 119.3 ?
C110 C111 C112 . . 120.9(15) ?
C110 C111 H111 . . 119.5 ?
C112 C111 H111 . . 119.5 ?
C111 C112 C107 . . 120.2(15) ?
C111 C112 H112 . . 119.9 ?
C107 C112 H112 . . 119.9 ?
C114 C113 C118 . . 118.7(14) ?
C114 C113 P5 . . 123.6(12) ?
C118 C113 P5 . . 117.3(10) ?
C113 C114 C115 . . 119.4(19) ?
C113 C114 H114 . . 120.3 ?
C115 C114 H114 . . 120.3 ?
C116 C115 C114 . . 122.5(19) ?
C116 C115 H115 . . 118.7 ?
C114 C115 H115 . . 118.7 ?
C115 C116 C117 . . 119.3(16) ?
C115 C116 H116 . . 120.3 ?
C117 C116 H116 . . 120.3 ?
C118 C117 C116 . . 116.6(17) ?
C118 C117 H117 . . 121.7 ?
C116 C117 H117 . . 121.7 ?
C117 C118 C113 . . 123.4(16) ?
C117 C118 H118 . . 118.3 ?
C113 C118 H118 . . 118.3 ?
C124 C119 C120 . . 119.1(14) ?
C124 C119 P5 . . 117.4(12) ?
C120 C119 P5 . . 123.4(13) ?
C119 C120 C121 . . 121.(2) ?
C119 C120 H120 . . 119.3 ?
C121 C120 H120 . . 119.3 ?
C122 C121 C120 . . 122.(2) ?
C122 C121 H121 . . 119.2 ?
C120 C121 H121 . . 119.2 ?
C121 C122 C123 . . 121.1(16) ?
C121 C122 H122 . . 119.4 ?
C123 C122 H122 . . 119.4 ?
C124 C123 C122 . . 114.6(18) ?
C124 C123 H123 . . 122.7 ?
C122 C123 H123 . . 122.7 ?
C119 C124 C123 . . 122.2(19) ?
C119 C124 H124 . . 118.9 ?
C123 C124 H124 . . 118.9 ?
C126 C125 C130 . . 118.7(15) ?
C126 C125 P5 . . 124.9(12) ?
C130 C125 P5 . . 116.1(10) ?
C125 C126 C127 . . 119.8(19) ?
C125 C126 H126 . . 120.1 ?
C127 C126 H126 . . 120.1 ?
C128 C127 C126 . . 120.(2) ?
C128 C127 H127 . . 119.8 ?
C126 C127 H127 . . 119.8 ?
C127 C128 C129 . . 120.8(17) ?
C127 C128 H128 . . 119.6 ?
C129 C128 H128 . . 119.6 ?
C130 C129 C128 . . 119.6(18) ?
C130 C129 H129 . . 120.2 ?
C128 C129 H129 . . 120.2 ?
C129 C130 C125 . . 120.3(16) ?
C129 C130 H130 . . 119.9 ?
C125 C130 H130 . . 119.9 ?
F5A P7A F3A . . 90.8 ?
F5A P7A F4A . . 90.9 ?
F3A P7A F4A . . 178.16(6) ?
F5A P7A F1A . . 89.6 ?
F3A P7A F1A . . 89.9 ?
F4A P7A F1A . . 89.6 ?
F5A P7A F2A . . 90.0 ?
F3A P7A F2A . . 90.3 ?
F4A P7A F2A . . 90.2 ?
F1A P7A F2A . . 179.60(18) ?
F5A P7A F6A . . 179.82(11) ?
F3A P7A F6A . . 89.2 ?
F4A P7A F6A . . 89.0 ?
F1A P7A F6A . . 90.2 ?
F2A P7A F6A . . 90.1 ?
F5B P7B F3B . . 90.9 ?
F5B P7B F4B . . 90.9 ?
F3B P7B F4B . . 178.18(9) ?
F5B P7B F1B . . 89.6 ?
F3B P7B F1B . . 89.9 ?
F4B P7B F1B . . 89.6 ?
F5B P7B F2B . . 90.0 ?
F3B P7B F2B . . 90.3 ?
F4B P7B F2B . . 90.2 ?
F1B P7B F2B . . 179.60(12) ?
F5B P7B F6B . . 179.83(6) ?
F3B P7B F6B . . 89.2 ?
F4B P7B F6B . . 89.1 ?
F1B P7B F6B . . 90.2 ?
F2B P7B F6B . . 90.2 ?
F8A P8 F8A . 3_665 91.(2) ?
F8A P8 F8A . 2_655 91.(2) ?
F8A P8 F8A 3_665 2_655 91.(2) ?
F8A P8 F8B . 2_655 105.2(18) ?
F8A P8 F8B 3_665 2_655 54.8(17) ?
F8A P8 F8B 2_655 2_655 39.6(16) ?
F8A P8 F8B . 3_665 54.8(17) ?
F8A P8 F8B 3_665 3_665 39.6(17) ?
F8A P8 F8B 2_655 3_665 105.2(18) ?
F8B P8 F8B 2_655 . 83.(2) ?
F8B P8 F8B 3_665 . 83.(2) ?
F8A P8 F7A . . 98.(2) ?
F8A P8 F7A 3_665 . 165.(2) ?
F8A P8 F7A 2_655 . 77.(2) ?
F8A P8 F7A . 2_655 165.(2) ?
F8A P8 F7A 3_665 2_655 77.(2) ?
F8A P8 F7A 2_655 2_655 98.(2) ?
F8B P8 F7A 2_655 2_655 76.(2) ?
F8B P8 F7A 3_665 2_655 111.(2) ?
F8B P8 F7A . 2_655 152.(2) ?
F7A P8 F7A . 2_655 96.(2) ?
F8A P8 F7A . 3_665 77.(2) ?
F8A P8 F7A 3_665 3_665 98.(2) ?
F8A P8 F7A 2_655 3_665 165.(2) ?
F7A P8 F7A . 3_665 96.(2) ?
F7A P8 F7A 2_655 3_665 96.(2) ?
F8A P8 F7B . 2_655 139.(2) ?
F8A P8 F7B 3_665 2_655 70.(2) ?
F8A P8 F7B 2_655 2_655 124.(2) ?
F8B P8 F7B 2_655 2_655 93.(2) ?
F8B P8 F7B 3_665 2_655 93.(2) ?
F8B P8 F7B . 2_655 175.(2) ?
F7A P8 F7B . 2_655 109.0(16) ?
F7A P8 F7B 2_655 2_655 27.7(16) ?
F7A P8 F7B 3_665 2_655 70.5(16) ?
F8A P8 F7B . 3_665 70.(2) ?
F8A P8 F7B 3_665 3_665 124.(2) ?
F8A P8 F7B 2_655 3_665 139.(2) ?
F7A P8 F7B . 3_665 70.5(16) ?
F7A P8 F7B 2_655 3_665 109.0(16) ?
F7A P8 F7B 3_665 3_665 27.7(16) ?
F8B P8 F7B 2_655 . 93.(2) ?
F8B P8 F7B 3_665 . 175.(2) ?
F8B P8 F7B . . 93.(2) ?
F7B P8 F7B 2_655 . 90.(2) ?
F7B P8 F7B 3_665 . 90.(2) ?
P8 F7A F8A . 2_655 48.6(16) ?
P8 F8A F7A . 3_665 54.6(17) ?
Br4 C131 Br5 . . 113.2 ?
Br4 C131 H13A . . 108.9 ?
Br5 C131 H13A . . 108.9 ?
Br4 C131 H13B . . 108.9 ?
Br5 C131 H13B . . 108.9 ?
H13A C131 H13B . . 107.7 ?
Br6 C132 Br7 . . 113.2 ?
Br6 C132 H13C . . 108.9 ?
Br7 C132 H13C . . 108.9 ?
Br6 C132 H13D . . 108.9 ?
Br7 C132 H13D . . 108.9 ?
H13C C132 H13D . . 107.8 ?
Br9 C133 Br8 . . 132.(2) ?
Br9 C133 H13E . . 104.3 ?
Br8 C133 H13E . . 104.3 ?
Br9 C133 H13F . . 104.3 ?
Br8 C133 H13F . . 104.3 ?
H13E C133 H13F . . 105.6 ?
Br10 C134 Br11 . . 113.2 ?
Br10 C134 H13G . . 108.9 ?
Br11 C134 H13G . . 108.9 ?
Br10 C134 H13H . . 108.9 ?
Br11 C134 H13H . . 108.9 ?
H13G C134 H13H . . 107.8 ?
Br12 C135 Br13 . . 113.2 ?
Br12 C135 H13I . . 108.9 ?
Br13 C135 H13I . . 108.9 ?
Br12 C135 H13J . . 108.9 ?
Br13 C135 H13J . . 108.9 ?
H13I C135 H13J . . 107.8 ?
Br14 C136 Br15 . . 113.2 ?
Br14 C136 H13K . . 108.9 ?
Br15 C136 H13K . . 108.9 ?
Br14 C136 H13L . . 108.9 ?
Br15 C136 H13L . . 108.9 ?
H13K C136 H13L . . 107.8 ?

loop_
_geom_bond_atom_site_label_1
_geom_bond_atom_site_label_2
_geom_bond_site_symmetry_2
_geom_bond_distance
_geom_bond_publ_flag
Ag1 C21 . 2.409(12) ?
Ag1 Ag1 3_565 2.824(2) ?
Ag1 Ag1 2_665 2.8239(15) ?
Ag1 Cu2 . 2.8672(19) ?
Ag1 Br2 3_565 2.9100(15) ?
Ag1 Ag3 . 3.0335(19) ?
Ag1 Ag4 . 3.3131(19) ?
Ag1 Ag5 . 3.3419(17) ?
Ag2 C1 . 2.446(13) ?
Ag2 Ag5 . 2.8349(17) ?
Ag2 Ag4 2_665 2.8399(15) ?
Ag2 Cu1 . 2.897(2) ?
Ag2 Br1 . 2.9164(15) ?
Ag2 Ag3 . 3.0402(18) ?
Ag2 Ag2 3_565 3.2793(19) ?
Ag2 Ag2 2_665 3.279(2) ?
Ag3 Ag4 3_565 2.9997(18) ?
Ag3 Ag4 2_665 2.9997(11) ?
Ag3 Ag4 . 2.9997(9) ?
Ag3 Ag5 3_565 3.0327(10) ?
Ag3 Ag5 . 3.0328(19) ?
Ag3 Ag5 2_665 3.0328(9) ?
Ag4 C31 . 2.415(11) ?
Ag4 Ag5 3_565 2.8395(19) ?
Ag4 Cu2 . 2.886(2) ?
Ag4 Br1 . 2.9181(19) ?
Ag4 Ag5 . 3.2698(14) ?
Ag5 C11 . 2.371(11) ?
Ag5 Cu2 . 2.8640(17) ?
Ag5 Br2 . 2.9480(19) ?
Ag6 C1 3_565 2.374(12) ?
Ag6 P1 . 2.397(4) ?
Ag6 C1 . 2.433(13) ?
Ag6 Cu1 . 2.7077(14) ?
Ag6 Br1 . 2.779(2) ?
Ag7 C11 . 2.396(13) ?
Ag7 C31 . 2.429(14) ?
Ag7 P2 . 2.442(6) ?
Ag7 Cu2 . 2.703(2) ?
Ag7 Br1 . 2.847(2) ?
Ag8 C21 . 2.366(13) ?
Ag8 P3 . 2.392(4) ?
Ag8 C11 . 2.446(14) ?
Ag8 Cu2 . 2.7100(19) ?
Ag8 Br2 . 2.8255(16) ?
Ag9 C31 . 2.331(13) ?
Ag9 P4 . 2.354(4) ?
Ag9 C21 . 2.447(13) ?
Ag9 Cu2 . 2.6647(18) ?
Ag9 Br2 3_565 2.858(2) ?
Ag10 P5 2_655 2.505(3) ?
Ag10 P5 3_665 2.505(4) ?
Ag10 P5 . 2.505(4) ?
Ag10 Br3 . 2.647(4) ?
Cu1 C1 2_665 1.979(12) ?
Cu1 C1 3_565 1.979(12) ?
Cu1 C1 . 1.979(12) ?
Cu2 C31 . 1.990(13) ?
Cu2 C11 . 2.009(13) ?
Cu2 C21 . 2.010(13) ?
P1 C47 . 1.818(19) ?
P1 C41 . 1.831(15) ?
P1 C53 . 1.841(14) ?
P2 C65A . 1.68(3) ?
P2 C59 . 1.77(2) ?
P2 C71 . 1.790(10) ?
P2 C65B . 1.84(3) ?
P3 C77 . 1.794(17) ?
P3 C89 . 1.803(15) ?
P3 C83 . 1.810(8) ?
P4 C101 . 1.805(15) ?
P4 C95 . 1.817(15) ?
P4 C107 . 1.831(15) ?
P5 C125 . 1.842(15) ?
P5 C119 . 1.843(14) ?
P5 C113 . 1.845(14) ?
C1 C2 . 1.249(18) ?
C2 C3 . 1.40(2) ?
C3 C8 . 1.37(2) ?
C3 C4 . 1.38(3) ?
C4 C5 . 1.42(3) ?
C4 H4 . 0.95 ?
C5 C6 . 1.37(4) ?
C5 H5 . 0.95 ?
C6 C7 . 1.48(4) ?
C6 C9 . 1.57(4) ?
C7 C8 . 1.38(3) ?
C7 H7 . 0.95 ?
C8 H8 . 0.95 ?
C9 H9A . 0.98 ?
C9 H9B . 0.98 ?
C9 H9C . 0.98 ?
C11 C12 . 1.164(19) ?
C12 C13 . 1.48(2) ?
C13 C14 . 1.37(3) ?
C13 C18 . 1.41(2) ?
C14 C15 . 1.51(3) ?
C14 H14 . 0.95 ?
C15 C16 . 1.25(3) ?
C15 H15 . 0.95 ?
C16 C17 . 1.41(4) ?
C16 C19 . 1.47(3) ?
C17 C18 . 1.40(3) ?
C17 H17 . 0.95 ?
C18 H18 . 0.95 ?
C19 H19A . 0.98 ?
C19 H19B . 0.98 ?
C19 H19C . 0.98 ?
C21 C22 . 1.182(18) ?
C22 C23 . 1.475(19) ?
C23 C24 . 1.35(2) ?
C23 C28 . 1.38(2) ?
C24 C25 . 1.38(2) ?
C24 H24 . 0.95 ?
C25 C26 . 1.35(3) ?
C25 H25 . 0.95 ?
C26 C27 . 1.38(3) ?
C26 C29 . 1.55(3) ?
C27 C28 . 1.40(2) ?
C27 H27 . 0.95 ?
C28 H28 . 0.95 ?
C29 H29A . 0.98 ?
C29 H29B . 0.98 ?
C29 H29C . 0.98 ?
C31 C32 . 1.26(2) ?
C32 C33 . 1.43(2) ?
C33 C38 . 1.38(2) ?
C33 C34 . 1.40(2) ?
C34 C35 . 1.44(2) ?
C34 H34 . 0.95 ?
C35 C36 . 1.44(3) ?
C35 H35 . 0.95 ?
C36 C37 . 1.36(3) ?
C36 C39 . 1.57(3) ?
C37 C38 . 1.40(3) ?
C37 H37 . 0.95 ?
C38 H38 . 0.95 ?
C39 H39A . 0.98 ?
C39 H39B . 0.98 ?
C39 H39C . 0.98 ?
C41 C46 . 1.30(2) ?
C41 C42 . 1.44(2) ?
C42 C43 . 1.36(2) ?
C42 H42 . 0.95 ?
C43 C44 . 1.40(3) ?
C43 H43 . 0.95 ?
C44 C45 . 1.34(3) ?
C44 H44 . 0.95 ?
C45 C46 . 1.43(2) ?
C45 H45 . 0.95 ?
C46 H46 . 0.95 ?
C47 C52 . 1.34(2) ?
C47 C48 . 1.43(2) ?
C48 C49 . 1.29(3) ?
C48 H48 . 0.95 ?
C49 C50 . 1.39(3) ?
C49 H49 . 0.95 ?
C50 C51 . 1.38(3) ?
C50 H50 . 0.95 ?
C51 C52 . 1.41(2) ?
C51 H51 . 0.95 ?
C52 H52 . 0.95 ?
C53 C54 . 1.34(2) ?
C53 C58 . 1.38(2) ?
C54 C55 . 1.39(2) ?
C54 H54 . 0.95 ?
C55 C56 . 1.38(2) ?
C55 H55 . 0.95 ?
C56 C57 . 1.41(2) ?
C56 H56 . 0.95 ?
C57 C58 . 1.36(2) ?
C57 H57 . 0.95 ?
C58 H58 . 0.95 ?
C59 C60 . 1.37(2) ?
C59 C64 . 1.42(2) ?
C60 C61 . 1.40(3) ?
C60 H60 . 0.95 ?
C61 C62 . 1.36(3) ?
C61 H61 . 0.95 ?
C62 C63 . 1.38(3) ?
C62 H62 . 0.95 ?
C63 C64 . 1.34(3) ?
C63 H63 . 0.95 ?
C64 H64 . 0.95 ?
C65A C66A . 1.39 ?
C65A C70A . 1.39 ?
C66A C67A . 1.39 ?
C66A H66A . 0.95 ?
C67A C68A . 1.39 ?
C67A H67A . 0.95 ?
C68A C69A . 1.39 ?
C68A H68A . 0.95 ?
C69A C70A . 1.39 ?
C69A H69A . 0.95 ?
C70A H70A . 0.95 ?
C65B C66B . 1.39 ?
C65B C70B . 1.39 ?
C66B C67B . 1.39 ?
C66B H66B . 0.95 ?
C67B C68B . 1.39 ?
C67B H67B . 0.95 ?
C68B C69B . 1.39 ?
C68B H68B . 0.95 ?
C69B C70B . 1.39 ?
C69B H69B . 0.95 ?
C70B H70B . 0.95 ?
C71 C72 . 1.39 ?
C71 C76 . 1.39 ?
C72 C73 . 1.39 ?
C72 H72 . 0.95 ?
C73 C74 . 1.39 ?
C73 H73 . 0.95 ?
C74 C75 . 1.39 ?
C74 H74 . 0.95 ?
C75 C76 . 1.39 ?
C75 H75 . 0.95 ?
C76 H76 . 0.95 ?
C77 C78 . 1.37(2) ?
C77 C82 . 1.44(2) ?
C78 C79 . 1.31(3) ?
C78 H78 . 0.95 ?
C79 C80 . 1.39(3) ?
C79 H79 . 0.95 ?
C80 C81 . 1.40(3) ?
C80 H80 . 0.95 ?
C81 C82 . 1.39(2) ?
C81 H81 . 0.95 ?
C82 H82 . 0.95 ?
C83 C84 . 1.39 ?
C83 C88 . 1.39 ?
C84 C85 . 1.39 ?
C84 H84 . 0.95 ?
C85 C86 . 1.39 ?
C85 H85 . 0.95 ?
C86 C87 . 1.39 ?
C86 H86 . 0.95 ?
C87 C88 . 1.39 ?
C87 H87 . 0.95 ?
C88 H88 . 0.95 ?
C89 C94 . 1.38(2) ?
C89 C90 . 1.41(2) ?
C90 C91 . 1.40(3) ?
C90 H90 . 0.95 ?
C91 C92 . 1.46(3) ?
C91 H91 . 0.95 ?
C92 C93 . 1.34(3) ?
C92 H92 . 0.95 ?
C93 C94 . 1.39(2) ?
C93 H93 . 0.95 ?
C94 H94 . 0.95 ?
C95 C100 . 1.37(2) ?
C95 C96 . 1.39(2) ?
C96 C97 . 1.37(3) ?
C96 H96 . 0.95 ?
C97 C98 . 1.42(3) ?
C97 H97 . 0.95 ?
C98 C99 . 1.36(3) ?
C98 H98 . 0.95 ?
C99 C100 . 1.30(3) ?
C99 H99 . 0.95 ?
C100 H100 . 0.95 ?
C101 C102 . 1.36(2) ?
C101 C106 . 1.42(2) ?
C102 C103 . 1.35(2) ?
C102 H102 . 0.95 ?
C103 C104 . 1.32(3) ?
C103 H103 . 0.95 ?
C104 C105 . 1.49(3) ?
C104 H104 . 0.95 ?
C105 C106 . 1.33(2) ?
C105 H105 . 0.95 ?
C106 H106 . 0.95 ?
C107 C108 . 1.37(2) ?
C107 C112 . 1.40(2) ?
C108 C109 . 1.38(2) ?
C108 H108 . 0.95 ?
C109 C110 . 1.39(2) ?
C109 H109 . 0.95 ?
C110 C111 . 1.30(2) ?
C110 H110 . 0.95 ?
C111 C112 . 1.39(2) ?
C111 H111 . 0.95 ?
C112 H112 . 0.95 ?
C113 C114 . 1.37(2) ?
C113 C118 . 1.42(2) ?
C114 C115 . 1.40(3) ?
C114 H114 . 0.95 ?
C115 C116 . 1.30(3) ?
C115 H115 . 0.95 ?
C116 C117 . 1.52(3) ?
C116 H116 . 0.95 ?
C117 C118 . 1.30(2) ?
C117 H117 . 0.95 ?
C118 H118 . 0.95 ?
C119 C124 . 1.34(2) ?
C119 C120 . 1.37(2) ?
C120 C121 . 1.41(2) ?
C120 H120 . 0.95 ?
C121 C122 . 1.25(4) ?
C121 H121 . 0.95 ?
C122 C123 . 1.51(4) ?
C122 H122 . 0.95 ?
C123 C124 . 1.43(2) ?
C123 H123 . 0.95 ?
C124 H124 . 0.95 ?
C125 C126 . 1.32(2) ?
C125 C130 . 1.43(2) ?
C126 C127 . 1.43(2) ?
C126 H126 . 0.95 ?
C127 C128 . 1.33(3) ?
C127 H127 . 0.95 ?
C128 C129 . 1.37(3) ?
C128 H128 . 0.95 ?
C129 C130 . 1.35(2) ?
C129 H129 . 0.95 ?
C130 H130 . 0.95 ?
P7A F5A . 1.5776 ?
P7A F3A . 1.5866 ?
P7A F4A . 1.5916 ?
P7A F1A . 1.5964 ?
P7A F2A . 1.5965 ?
P7A F6A . 1.5989 ?
P7B F5B . 1.5777 ?
P7B F3B . 1.5866 ?
P7B F4B . 1.5914 ?
P7B F1B . 1.5964 ?
P7B F2B . 1.5965 ?
P7B F6B . 1.5987 ?
P8 F8A . 1.37(4) ?
P8 F8A 3_665 1.37(4) ?
P8 F8A 2_655 1.37(4) ?
P8 F8B 2_655 1.49(4) ?
P8 F8B 3_665 1.49(4) ?
P8 F8B . 1.49(4) ?
P8 F7A . 1.49(3) ?
P8 F7A 2_655 1.49(3) ?
P8 F7A 3_665 1.49(3) ?
P8 F7B 2_655 1.51(4) ?
P8 F7B 3_665 1.51(4) ?
P8 F7B . 1.51(4) ?
F7A F8A 2_655 1.78(5) ?
Br4 C131 . 1.9188 ?
Br5 C131 . 1.9189 ?
C131 H13A . 0.99 ?
C131 H13B . 0.99 ?
Br6 C132 . 1.9178 ?
Br7 C132 . 1.9193(14) ?
C132 H13C . 0.99 ?
C132 H13D . 0.99 ?
C133 Br9 . 1.73(4) ?
C133 Br8 . 1.75(4) ?
C133 H13E . 0.99 ?
C133 H13F . 0.99 ?
Br10 C134 . 1.918 ?
Br11 C134 . 1.9183 ?
C134 H13G . 0.99 ?
C134 H13H . 0.99 ?
Br12 C135 . 1.9178 ?
Br13 C135 . 1.9191 ?
C135 H13I . 0.99 ?
C135 H13J . 0.99 ?
Br14 C136 . 1.9179 ?
Br15 C136 . 1.9185 ?
C136 H13K . 0.99 ?
C136 H13L . 0.99 ?

loop_
_platon_squeeze_void_nr
_platon_squeeze_void_average_x
_platon_squeeze_void_average_y
_platon_squeeze_void_average_z
_platon_squeeze_void_volume
_platon_squeeze_void_count_electrons
_platon_squeeze_void_content
1 0.000 0.000 0.510 134 18 ' '
2 0.667 0.333 0.844 138 19 ' '
3 0.333 0.667 0.177 128 19 ' '
